data_7208811
loop_
_publ_author_name
'Aaker\"oy, Christer B.'
'Rajbanshi, Arbin'
'Metrangolo, Pierangelo'
'Resnati, Giuseppe'
'Parisi, Melchiorre F.'
'Desper, John'
'Pilati, Tullio'

_publ_section_title
;
 The quest for a molecular capsule assembled via halogen bonds
;
_journal_issue 20
_journal_name_full CrystEngComm
_journal_page_first 6366
_journal_paper_doi 10.1039/c2ce26173a
_journal_volume 14
_journal_year 2012
_chemical_formula_sum 'C159 H160.5 F16 I4 N9.5 O16'
_chemical_formula_weight 3272.07
_chemical_name_systematic
;
?
;
_space_group_IT_number 2
_symmetry_space_group_name_Hall '-P 1'
_symmetry_space_group_name_H-M 'P -1'
_atom_sites_solution_hydrogens geom
_atom_sites_solution_primary direct
_atom_sites_solution_secondary difmap
_audit_creation_method SHELXL-97
_cell_angle_alpha 100.106(10)
_cell_angle_beta 98.682(10)
_cell_angle_gamma 110.342(9)
_cell_formula_units_Z 2
_cell_length_a 18.758(3)
_cell_length_b 19.828(3)
_cell_length_c 22.558(3)
_cell_measurement_temperature 120(2)
_cell_volume 7538(2)
_computing_structure_refinement 'SHELXL-97 (Sheldrick, 1997)'
_computing_structure_solution 'SHELXS-97 (Sheldrick, 1990)'
_diffrn_ambient_temperature 120(2)
_diffrn_measured_fraction_theta_full 0.925
_diffrn_measured_fraction_theta_max 0.828
_diffrn_radiation_monochromator graphite
_diffrn_radiation_source 'fine-focus sealed tube'
_diffrn_radiation_type MoK\a
_diffrn_radiation_wavelength 0.71073
_diffrn_reflns_av_R_equivalents 0.0000
_diffrn_reflns_av_sigmaI/netI 0.1890
_diffrn_reflns_limit_h_max 22
_diffrn_reflns_limit_h_min -22
_diffrn_reflns_limit_k_max 23
_diffrn_reflns_limit_k_min -24
_diffrn_reflns_limit_l_max 27
_diffrn_reflns_limit_l_min 0
_diffrn_reflns_number 32541
_diffrn_reflns_theta_full 22.50
_diffrn_reflns_theta_max 26.31
_diffrn_reflns_theta_min 1.28
_exptl_absorpt_coefficient_mu 0.912
_exptl_absorpt_correction_T_max 0.8041
_exptl_absorpt_correction_T_min 0.6843
_exptl_crystal_density_diffrn 1.442
_exptl_crystal_density_method 'not measured'
_exptl_crystal_F_000 3330
_exptl_crystal_size_max 0.45
_exptl_crystal_size_mid 0.40
_exptl_crystal_size_min 0.25
_refine_diff_density_max 2.458
_refine_diff_density_min -2.189
_refine_diff_density_rms 0.257
_refine_ls_extinction_method none
_refine_ls_goodness_of_fit_ref 2.216
_refine_ls_hydrogen_treatment mixed
_refine_ls_matrix_type fullcycle
_refine_ls_number_parameters 941
_refine_ls_number_reflns 32542
_refine_ls_number_restraints 1037
_refine_ls_restrained_S_all 2.219
_refine_ls_R_factor_all 0.3358
_refine_ls_R_factor_gt 0.2076
_refine_ls_shift/su_max 0.017
_refine_ls_shift/su_mean 0.000
_refine_ls_structure_factor_coef Fsqd
_refine_ls_weighting_details 'calc w=1/[\s^2^(Fo^2^)+(0.1000P)^2^+0.0000P] where P=(Fo^2^+2Fc^2^)/3'
_refine_ls_weighting_scheme calc
_refine_ls_wR_factor_gt 0.4356
_refine_ls_wR_factor_ref 0.4760
_reflns_number_gt 14996
_reflns_number_total 32542
_reflns_threshold_expression >2sigma(I)
_cod_data_source_file c2ce26173a.txt
_cod_data_source_block B2
_cod_original_cell_volume 7538.1(19)
_cod_original_formula_sum 'C159 H160.50 F16 I4 N9.50 O16'
_cod_database_code 7208811

loop_
_symmetry_equiv_pos_as_xyz
'x, y, z'
'-x, -y, -z'

loop_
_atom_site_label
_atom_site_type_symbol
_atom_site_fract_x
_atom_site_fract_y
_atom_site_fract_z
_atom_site_U_iso_or_equiv
_atom_site_adp_type
_atom_site_occupancy
_atom_site_symmetry_multiplicity
_atom_site_calc_flag
_atom_site_refinement_flags
_atom_site_disorder_assembly
_atom_site_disorder_group
O1 O 0.3181(4) 0.7734(4) 0.3333(3) 0.051(3) Uiso 1 1 d D . .
C1 C 0.3079(4) 0.8256(3) 0.3746(3) 0.044(2) Uiso 1 1 d GDU . .
C2 C 0.3559(4) 0.8991(3) 0.3810(3) 0.045(2) Uiso 1 1 d GDU . .
C3 C 0.3459(5) 0.9556(3) 0.4207(4) 0.056(3) Uiso 1 1 d GU . .
H3 H 0.3787 1.0059 0.4251 0.067 Uiso 1 1 calc R . .
C4 C 0.2881(5) 0.9385(4) 0.4538(4) 0.063(3) Uiso 1 1 d GDU A .
C5 C 0.2401(5) 0.8649(4) 0.4474(4) 0.063(3) Uiso 1 1 d GU . .
H5 H 0.2006 0.8533 0.4700 0.076 Uiso 1 1 calc R . .
C6 C 0.2500(4) 0.8085(3) 0.4077(3) 0.051(2) Uiso 1 1 d GDU . .
C7 C 0.2849(3) 1.0048(3) 0.4994(3) 0.100(7) Uiso 1 1 d D . .
C8A C 0.2749(9) 1.0585(6) 0.4597(7) 0.074(7) Uiso 0.50 1 d PD A 1
H8A1 H 0.2728 1.1023 0.4861 0.111 Uiso 0.50 1 calc PR A 1
H8A2 H 0.2263 1.0334 0.4277 0.111 Uiso 0.50 1 calc PR A 1
H8A3 H 0.3192 1.0739 0.4401 0.111 Uiso 0.50 1 calc PR A 1
C9A C 0.2136(6) 0.9726(11) 0.5264(7) 0.088(7) Uiso 0.50 1 d PD A 1
H9A1 H 0.2083 1.0126 0.5555 0.132 Uiso 0.50 1 calc PR A 1
H9A2 H 0.2206 0.9358 0.5482 0.132 Uiso 0.50 1 calc PR A 1
H9A3 H 0.1665 0.9487 0.4928 0.132 Uiso 0.50 1 calc PR A 1
C10A C 0.3630(7) 1.0383(12) 0.5478(7) 0.103(8) Uiso 0.50 1 d PD A 1
H10A H 0.3646 1.0818 0.5773 0.155 Uiso 0.50 1 calc PR A 1
H10B H 0.4062 1.0532 0.5270 0.155 Uiso 0.50 1 calc PR A 1
H10C H 0.3679 1.0012 0.5699 0.155 Uiso 0.50 1 calc PR A 1
C8B C 0.2983(10) 1.0755(5) 0.4763(8) 0.074(7) Uiso 0.50 1 d PD A 2
H8B1 H 0.2960 1.1143 0.5086 0.111 Uiso 0.50 1 calc PR A 2
H8B2 H 0.2577 1.0650 0.4392 0.111 Uiso 0.50 1 calc PR A 2
H8B3 H 0.3497 1.0925 0.4663 0.111 Uiso 0.50 1 calc PR A 2
C9B C 0.2073(6) 0.9886(11) 0.5199(8) 0.088(7) Uiso 0.50 1 d PD A 2
H9B1 H 0.2093 1.0335 0.5477 0.132 Uiso 0.50 1 calc PR A 2
H9B2 H 0.1989 0.9488 0.5415 0.132 Uiso 0.50 1 calc PR A 2
H9B3 H 0.1643 0.9733 0.4834 0.132 Uiso 0.50 1 calc PR A 2
C10B C 0.3463(9) 1.0325(12) 0.5612(5) 0.103(8) Uiso 0.50 1 d PD A 2
H10D H 0.3412 1.0750 0.5871 0.155 Uiso 0.50 1 calc PR A 2
H10E H 0.3988 1.0476 0.5531 0.155 Uiso 0.50 1 calc PR A 2
H10F H 0.3379 0.9925 0.5827 0.155 Uiso 0.50 1 calc PR A 2
C11 C 0.4162(5) 0.9201(6) 0.3417(3) 0.031(2) Uiso 1 1 d DU . .
H11A H 0.4398 0.8825 0.3361 0.037 Uiso 1 1 calc R . .
H11B H 0.4583 0.9687 0.3633 0.037 Uiso 1 1 calc R . .
C12 C 0.3713(7) 0.7446(7) 0.3610(5) 0.125(6) Uiso 1 1 d DU . .
H12A H 0.3499 0.7156 0.3902 0.150 Uiso 1 1 calc R . .
H12B H 0.4226 0.7845 0.3825 0.150 Uiso 1 1 calc R . .
C13 C 0.3769(9) 0.6945(6) 0.3023(6) 0.144(6) Uiso 1 1 d DU . .
H13A H 0.3284 0.6763 0.2695 0.173 Uiso 1 1 calc R . .
H13B H 0.4219 0.7211 0.2859 0.173 Uiso 1 1 calc R . .
O2 O 0.3876(4) 0.6352(3) 0.3253(2) 0.193(5) Uiso 1 1 d DU . .
I1 I 0.68934(7) 0.57110(7) 0.39497(6) 0.0943(4) Uani 1 1 d D . .
F1 F 0.3915(4) 0.5052(4) 0.2689(2) 0.292(10) Uiso 1 1 d DU . .
F2 F 0.5241(4) 0.4751(3) 0.2986(2) 0.267(9) Uiso 1 1 d DU . .
F3 F 0.6488(4) 0.7140(3) 0.4448(2) 0.174(6) Uiso 1 1 d DU . .
F4 F 0.5141(4) 0.7415(3) 0.4133(2) 0.265(9) Uiso 1 1 d DU . .
C14 C 0.4540(2) 0.6232(2) 0.34140(15) 0.221(5) Uiso 1 1 d GDU . .
C15 C 0.4566(2) 0.5563(2) 0.31262(15) 0.236(6) Uiso 1 1 d GDU . .
C16 C 0.5235(2) 0.5419(2) 0.32799(16) 0.228(6) Uiso 1 1 d GDU . .
C17 C 0.5879(2) 0.5943(2) 0.37214(15) 0.209(6) Uiso 1 1 d GDU . .
C18 C 0.5854(2) 0.6612(2) 0.40091(14) 0.214(6) Uiso 1 1 d GDU . .
C19 C 0.5184(2) 0.6756(2) 0.38554(15) 0.218(6) Uiso 1 1 d GDU . .
O3 O 0.3933(3) 0.8166(3) 0.2236(4) 0.041(2) Uiso 1 1 d D . .
C21 C 0.3610(3) 0.8689(2) 0.2251(2) 0.026(2) Uiso 1 1 d GDU . .
C22 C 0.3187(3) 0.8711(3) 0.1697(2) 0.0247(19) Uiso 1 1 d GDU . .
C23 C 0.2933(4) 0.9288(3) 0.1676(2) 0.020(2) Uiso 1 1 d GU . .
H23 H 0.2644 0.9303 0.1297 0.024 Uiso 1 1 calc R . .
C24 C 0.3102(4) 0.9844(3) 0.2207(3) 0.026(2) Uiso 1 1 d GDU B .
C25 C 0.3524(4) 0.9822(3) 0.2761(2) 0.021(2) Uiso 1 1 d GU . .
H25 H 0.3640 1.0202 0.3124 0.025 Uiso 1 1 calc R . .
C26 C 0.3778(4) 0.9245(3) 0.2782(2) 0.026(2) Uiso 1 1 d GDU . .
C27 C 0.2928(3) 1.0547(3) 0.2177(3) 0.040(4) Uiso 1 1 d D . .
C28A C 0.2444(8) 1.0458(10) 0.1537(5) 0.057(6) Uiso 0.50 1 d PD B 1
H28A H 0.2344 1.0909 0.1526 0.086 Uiso 0.50 1 calc PR B 1
H28B H 0.1945 1.0034 0.1453 0.086 Uiso 0.50 1 calc PR B 1
H28C H 0.2731 1.0373 0.1222 0.086 Uiso 0.50 1 calc PR B 1
C29A C 0.3721(7) 1.1210(7) 0.2306(8) 0.056(6) Uiso 0.50 1 d PD B 1
H29A H 0.3628 1.1664 0.2290 0.084 Uiso 0.50 1 calc PR B 1
H29B H 0.4006 1.1116 0.1992 0.084 Uiso 0.50 1 calc PR B 1
H29C H 0.4029 1.1269 0.2717 0.084 Uiso 0.50 1 calc PR B 1
C30A C 0.2492(7) 1.0699(10) 0.2680(5) 0.031(4) Uiso 0.50 1 d PD B 1
H30A H 0.2387 1.1146 0.2659 0.046 Uiso 0.50 1 calc PR B 1
H30B H 0.2815 1.0773 0.3088 0.046 Uiso 0.50 1 calc PR B 1
H30C H 0.1997 1.0275 0.2611 0.046 Uiso 0.50 1 calc PR B 1
C28B C 0.2196(6) 1.0362(10) 0.1666(6) 0.057(6) Uiso 0.50 1 d PD B 2
H28D H 0.2096 1.0814 0.1655 0.086 Uiso 0.50 1 calc PR B 2
H28E H 0.1745 0.9992 0.1752 0.086 Uiso 0.50 1 calc PR B 2
H28F H 0.2281 1.0163 0.1265 0.086 Uiso 0.50 1 calc PR B 2
C29B C 0.3621(8) 1.1144(7) 0.2052(7) 0.056(6) Uiso 0.50 1 d PD B 2
H29D H 0.3500 1.1584 0.2035 0.084 Uiso 0.50 1 calc PR B 2
H29E H 0.3724 1.0955 0.1656 0.084 Uiso 0.50 1 calc PR B 2
H29F H 0.4083 1.1277 0.2385 0.084 Uiso 0.50 1 calc PR B 2
C30B C 0.2774(8) 1.0867(9) 0.2797(5) 0.031(4) Uiso 0.50 1 d PD B 2
H30D H 0.2670 1.1314 0.2774 0.046 Uiso 0.50 1 calc PR B 2
H30E H 0.3233 1.0993 0.3131 0.046 Uiso 0.50 1 calc PR B 2
H30F H 0.2320 1.0497 0.2881 0.046 Uiso 0.50 1 calc PR B 2
C31 C 0.2889(4) 0.8061(4) 0.1118(4) 0.030(2) Uiso 1 1 d DU . .
H31A H 0.2924 0.8258 0.0745 0.036 Uiso 1 1 calc R . .
H31B H 0.3224 0.7771 0.1138 0.036 Uiso 1 1 calc R . .
C32 C 0.4704(4) 0.8419(5) 0.2135(6) 0.051(4) Uiso 1 1 d DU . .
H32A H 0.5060 0.8830 0.2488 0.062 Uiso 1 1 calc R . .
H32B H 0.4706 0.8607 0.1756 0.062 Uiso 1 1 calc R . .
C33 C 0.4991(5) 0.7774(6) 0.2062(8) 0.116(5) Uiso 1 1 d DU . .
H33A H 0.5106 0.7644 0.2460 0.139 Uiso 1 1 calc R . .
H33B H 0.4613 0.7328 0.1749 0.139 Uiso 1 1 calc R . .
O4 O 0.5701(2) 0.8124(3) 0.1854(3) 0.136(4) Uiso 1 1 d DU . .
I2 I 0.72797(10) 0.59097(9) 0.11347(7) 0.1247(6) Uani 1 1 d D . .
F5 F 0.6238(3) 0.8059(3) 0.0797(3) 0.218(7) Uiso 1 1 d DU . .
F6 F 0.6931(2) 0.7086(4) 0.0482(3) 0.216(7) Uiso 1 1 d DU . .
F7 F 0.6545(3) 0.6239(3) 0.2289(3) 0.167(6) Uiso 1 1 d DU . .
F8 F 0.5859(2) 0.7203(4) 0.2601(3) 0.165(5) Uiso 1 1 d DU . .
C34 C 0.60413(16) 0.7642(2) 0.1701(2) 0.147(5) Uiso 1 1 d GDU . .
C35 C 0.63148(17) 0.7611(2) 0.1162(2) 0.172(5) Uiso 1 1 d GDU . .
C36 C 0.66677(16) 0.7116(2) 0.10010(19) 0.170(6) Uiso 1 1 d GDU . .
C37 C 0.67472(15) 0.6652(2) 0.1380(2) 0.144(6) Uiso 1 1 d GDU . .
C38 C 0.64738(16) 0.6683(2) 0.1919(2) 0.150(5) Uiso 1 1 d GDU . .
C39 C 0.61208(16) 0.7178(2) 0.20800(19) 0.149(5) Uiso 1 1 d GDU . .
O5 O 0.2404(3) 0.6798(4) 0.1665(3) 0.042(2) Uiso 1 1 d D . .
C41 C 0.1836(3) 0.6947(3) 0.1330(3) 0.038(2) Uiso 1 1 d GDU . .
C42 C 0.1055(3) 0.6552(3) 0.1313(3) 0.041(2) Uiso 1 1 d GDU . .
C43 C 0.0480(3) 0.6760(4) 0.1030(3) 0.040(2) Uiso 1 1 d GU . .
H43 H -0.0053 0.6490 0.1019 0.048 Uiso 1 1 calc R . .
C44 C 0.0685(3) 0.7362(4) 0.0765(3) 0.040(2) Uiso 1 1 d GDU C .
C45 C 0.1465(4) 0.7757(4) 0.0783(4) 0.035(2) Uiso 1 1 d GU . .
H45 H 0.1605 0.8169 0.0602 0.043 Uiso 1 1 calc R . .
C46 C 0.2040(3) 0.7550(3) 0.1065(3) 0.033(2) Uiso 1 1 d GDU . .
C47 C 0.0032(4) 0.7552(3) 0.0424(3) 0.078(6) Uiso 1 1 d D . .
C48A C -0.0744(5) 0.7155(8) 0.0588(7) 0.024(4) Uiso 0.50 1 d PD C 1
H48A H -0.1153 0.7282 0.0368 0.036 Uiso 0.50 1 calc PR C 1
H48B H -0.0689 0.7311 0.1035 0.036 Uiso 0.50 1 calc PR C 1
H48C H -0.0887 0.6617 0.0466 0.036 Uiso 0.50 1 calc PR C 1
C49A C 0.0247(11) 0.8400(5) 0.0631(9) 0.075(8) Uiso 0.50 1 d PD C 1
H49A H -0.0166 0.8526 0.0417 0.113 Uiso 0.50 1 calc PR C 1
H49B H 0.0742 0.8664 0.0528 0.113 Uiso 0.50 1 calc PR C 1
H49C H 0.0302 0.8545 0.1079 0.113 Uiso 0.50 1 calc PR C 1
C50A C -0.0056(11) 0.7347(10) -0.0274(4) 0.048(5) Uiso 0.50 1 d PD C 1
H50A H -0.0472 0.7477 -0.0479 0.072 Uiso 0.50 1 calc PR C 1
H50B H -0.0191 0.6812 -0.0416 0.072 Uiso 0.50 1 calc PR C 1
H50C H 0.0437 0.7620 -0.0376 0.072 Uiso 0.50 1 calc PR C 1
C48B C -0.0634(5) 0.7443(9) 0.0759(6) 0.024(4) Uiso 0.50 1 d PD C 2
H48D H -0.1038 0.7571 0.0534 0.036 Uiso 0.50 1 calc PR C 2
H48E H -0.0432 0.7763 0.1180 0.036 Uiso 0.50 1 calc PR C 2
H48F H -0.0859 0.6923 0.0778 0.036 Uiso 0.50 1 calc PR C 2
C49B C 0.0347(12) 0.8347(5) 0.0347(8) 0.075(8) Uiso 0.50 1 d PD C 2
H49D H -0.0081 0.8451 0.0128 0.113 Uiso 0.50 1 calc PR C 2
H49E H 0.0750 0.8404 0.0108 0.113 Uiso 0.50 1 calc PR C 2
H49F H 0.0573 0.8695 0.0755 0.113 Uiso 0.50 1 calc PR C 2
C50B C -0.0295(11) 0.7006(9) -0.0229(4) 0.048(5) Uiso 0.50 1 d PD C 2
H50D H -0.0713 0.7111 -0.0461 0.072 Uiso 0.50 1 calc PR C 2
H50E H -0.0504 0.6495 -0.0185 0.072 Uiso 0.50 1 calc PR C 2
H50F H 0.0125 0.7068 -0.0451 0.072 Uiso 0.50 1 calc PR C 2
C51 C 0.0898(6) 0.5979(5) 0.1706(3) 0.041(2) Uiso 1 1 d DU E .
H51A H 0.1350 0.5830 0.1774 0.049 Uiso 1 1 calc R . .
H51B H 0.0434 0.5531 0.1476 0.049 Uiso 1 1 calc R . .
C52 C 0.2825(7) 0.6504(5) 0.1304(6) 0.088(5) Uiso 1 1 d DU . .
H52A H 0.3389 0.6818 0.1436 0.106 Uiso 1 1 calc R . .
H52B H 0.2641 0.6475 0.0861 0.106 Uiso 1 1 calc R . .
C53 C 0.2671(7) 0.5716(5) 0.1407(6) 0.115(5) Uiso 1 1 d DU . .
H53A H 0.2894 0.5730 0.1838 0.138 Uiso 1 1 calc R . .
H53B H 0.2108 0.5393 0.1289 0.138 Uiso 1 1 calc R . .
O6 O 0.3094(4) 0.5506(4) 0.09825(15) 0.155(5) Uiso 1 1 d DU . .
I3 I 0.41682(7) 0.28781(6) 0.09751(6) 0.0854(4) Uani 1 1 d D . .
F9 F 0.2038(3) 0.4091(4) 0.06925(15) 0.130(4) Uiso 1 1 d DU . .
F10 F 0.2497(4) 0.2964(4) 0.06867(15) 0.113(4) Uiso 1 1 d DU . .
F12 F 0.4632(5) 0.5756(4) 0.12750(16) 0.223(7) Uiso 1 1 d DU . .
F11 F 0.5102(4) 0.4628(5) 0.12731(15) 0.215(7) Uiso 1 1 d DU . .
C54 C 0.3330(3) 0.4946(2) 0.09839(10) 0.145(5) Uiso 1 1 d GDU . .
C55 C 0.2779(2) 0.4223(2) 0.08321(10) 0.123(5) Uiso 1 1 d GDU . .
C56 C 0.3020(3) 0.3634(2) 0.08303(10) 0.099(5) Uiso 1 1 d GDU . .
C57 C 0.3812(3) 0.3769(3) 0.09803(10) 0.102(5) Uiso 1 1 d GDU . .
C58 C 0.4363(2) 0.4492(3) 0.11321(10) 0.144(5) Uiso 1 1 d GDU . .
C59 C 0.4122(2) 0.5081(2) 0.11339(10) 0.162(6) Uiso 1 1 d GDU . .
O7 O 0.1935(2) 0.6242(2) 0.2864(4) 0.063(3) Uiso 1 1 d D . .
C61 C 0.1352(2) 0.6506(3) 0.2869(3) 0.038(2) Uiso 1 1 d GDU E .
C62 C 0.1292(3) 0.6909(4) 0.3416(2) 0.042(2) Uiso 1 1 d GDU . .
C63 C 0.0640(4) 0.7087(4) 0.3433(3) 0.044(2) Uiso 1 1 d GU E .
H63 H 0.0599 0.7362 0.3807 0.053 Uiso 1 1 calc R . .
C64 C 0.0048(3) 0.6864(4) 0.2902(3) 0.039(2) Uiso 1 1 d GDU . .
C65 C 0.0108(3) 0.6462(4) 0.2355(3) 0.029(2) Uiso 1 1 d GU E .
H65 H -0.0296 0.6309 0.1992 0.035 Uiso 1 1 calc R . .
C66 C 0.0760(3) 0.6283(4) 0.2338(2) 0.033(2) Uiso 1 1 d GDU . .
C67 C -0.0734(4) 0.6952(3) 0.2922(3) 0.047(4) Uiso 1 1 d D D .
C68A C -0.0690(10) 0.7497(8) 0.3511(6) 0.097(7) Uiso 0.50 1 d PD D 1
H68A H -0.1200 0.7531 0.3501 0.146 Uiso 0.50 1 calc PR D 1
H68B H -0.0297 0.7987 0.3538 0.146 Uiso 0.50 1 calc PR D 1
H68C H -0.0543 0.7321 0.3873 0.146 Uiso 0.50 1 calc PR D 1
C69A C -0.1002(10) 0.7220(8) 0.2358(6) 0.075(6) Uiso 0.50 1 d PD D 1
H69A H -0.1496 0.7279 0.2380 0.113 Uiso 0.50 1 calc PR D 1
H69B H -0.1077 0.6854 0.1977 0.113 Uiso 0.50 1 calc PR D 1
H69C H -0.0604 0.7698 0.2360 0.113 Uiso 0.50 1 calc PR D 1
C70A C -0.1376(8) 0.6197(7) 0.2889(8) 0.053(5) Uiso 0.50 1 d PD D 1
H70A H -0.1869 0.6259 0.2907 0.080 Uiso 0.50 1 calc PR D 1
H70B H -0.1223 0.6005 0.3239 0.080 Uiso 0.50 1 calc PR D 1
H70C H -0.1444 0.5845 0.2500 0.080 Uiso 0.50 1 calc PR D 1
C68B C -0.0762(10) 0.7336(9) 0.3568(5) 0.097(7) Uiso 0.50 1 d PD D 2
H68D H -0.1271 0.7377 0.3551 0.146 Uiso 0.50 1 calc PR D 2
H68E H -0.0347 0.7833 0.3704 0.146 Uiso 0.50 1 calc PR D 2
H68F H -0.0688 0.7042 0.3862 0.146 Uiso 0.50 1 calc PR D 2
C69B C -0.0910(10) 0.7411(7) 0.2479(7) 0.075(6) Uiso 0.50 1 d PD D 2
H69D H -0.1406 0.7460 0.2508 0.113 Uiso 0.50 1 calc PR D 2
H69E H -0.0945 0.7162 0.2054 0.113 Uiso 0.50 1 calc PR D 2
H69F H -0.0489 0.7905 0.2592 0.113 Uiso 0.50 1 calc PR D 2
C70B C -0.1425(8) 0.6194(7) 0.2736(8) 0.053(5) Uiso 0.50 1 d PD D 2
H70D H -0.1911 0.6269 0.2758 0.080 Uiso 0.50 1 calc PR D 2
H70E H -0.1343 0.5892 0.3019 0.080 Uiso 0.50 1 calc PR D 2
H70F H -0.1460 0.5939 0.2312 0.080 Uiso 0.50 1 calc PR D 2
C71 C 0.1974(5) 0.7269(4) 0.3987(5) 0.049(3) Uiso 1 1 d DU E .
H71A H 0.1757 0.7224 0.4358 0.059 Uiso 1 1 calc R . .
H71B H 0.2307 0.6977 0.3972 0.059 Uiso 1 1 calc R . .
C72A C 0.1613(7) 0.5449(5) 0.2627(11) 0.091(4) Uiso 0.3416(1) 1 d PDU E -1
H72A H 0.1412 0.5315 0.2173 0.109 Uiso 0.3416(1) 1 calc PR E -1
H72B H 0.1180 0.5214 0.2819 0.109 Uiso 0.3416(1) 1 calc PR E -1
C73A C 0.2290(7) 0.5194(6) 0.2794(7) 0.098(4) Uiso 0.3416(1) 1 d PDU E -1
H73A H 0.2375 0.4915 0.2421 0.118 Uiso 0.3416(1) 1 calc PR E -1
H73B H 0.2781 0.5622 0.3008 0.118 Uiso 0.3416(1) 1 calc PR E -1
O8A O 0.2022(3) 0.4721(3) 0.3202(3) 0.107(3) Uiso 0.3416(1) 1 d PDU E -1
I4A I 0.4084(2) 0.2907(2) 0.36756(19) 0.1254(18) Uani 0.3416(1) 1 d PDU E -1
F13A F 0.2051(3) 0.4159(3) 0.4220(4) 0.085(7) Uiso 0.3416(1) 1 d PDU E -1
F14A F 0.2956(4) 0.3363(3) 0.4429(3) 0.144(11) Uiso 0.3416(1) 1 d PDU E -1
F15A F 0.3813(3) 0.3688(3) 0.2592(4) 0.145(8) Uiso 0.3416(1) 1 d PDU E -1
F16A F 0.2907(4) 0.4481(3) 0.2390(4) 0.124(8) Uiso 0.3416(1) 1 d PDU E -1
C74A C 0.2473(2) 0.43261(19) 0.3302(2) 0.111(3) Uiso 0.3416(1) 1 d PGDU E -1
C75A C 0.2486(2) 0.4041(2) 0.3822(2) 0.112(3) Uiso 0.3416(1) 1 d PGDU E -1
C76A C 0.2945(2) 0.3636(2) 0.3928(2) 0.118(3) Uiso 0.3416(1) 1 d PGDU E -1
C77A C 0.3393(2) 0.35166(19) 0.3514(3) 0.123(4) Uiso 0.3416(1) 1 d PGDU E -1
C78A C 0.3381(2) 0.3802(2) 0.2994(3) 0.127(4) Uiso 0.3416(1) 1 d PGDU E -1
C79A C 0.2921(2) 0.4207(2) 0.2888(2) 0.116(3) Uiso 0.3416(1) 1 d PGDU E -1
C72B C 0.1508(9) 0.5563(4) 0.3016(9) 0.089(4) Uiso 0.1052(2) 1 d PDU E -2
H72C H 0.0942 0.5436 0.2871 0.106 Uiso 0.1052(2) 1 calc PR E -2
H72D H 0.1624 0.5641 0.3471 0.106 Uiso 0.1052(2) 1 calc PR E -2
C73B C 0.17094(16) 0.49095(18) 0.27275(13) 0.096(3) Uiso 0.1052(2) 1 d PDU E -2
H73I H 0.1315 0.4603 0.2342 0.116 Uiso 0.1052(2) 1 calc PR E -2
H73J H 0.2229 0.5093 0.2628 0.116 Uiso 0.1052(2) 1 calc PR E -2
O8B O 0.17107(16) 0.44798(18) 0.31808(13) 0.104(3) Uiso 0.1052(2) 1 d PRDU E -2
I4B I 0.49409(16) 0.51612(18) 0.49144(13) 0.122(6) Uani 0.1052(2) 1 d PRDU E -2
F13B F 0.24029(16) 0.34563(18) 0.30837(13) 0.121(9) Uiso 0.1052(2) 1 d PRDU E -2
F14B F 0.38009(16) 0.37496(18) 0.38334(13) 0.127(6) Uiso 0.1052(2) 1 d PRDU E -2
F15B F 0.38717(16) 0.61026(18) 0.48082(13) 0.088(8) Uiso 0.1052(2) 1 d PRDU E -2
F16B F 0.24745(16) 0.58087(18) 0.40588(13) 0.097(8) Uiso 0.1052(2) 1 d PRDU E -2
C74B C 0.2420(2) 0.4627(2) 0.35605(17) 0.109(3) Uiso 0.1052(2) 1 d PGDU E -2
C75B C 0.2761(2) 0.4106(2) 0.35061(17) 0.114(3) Uiso 0.1052(2) 1 d PGDU E -2
C76B C 0.3479(2) 0.4258(3) 0.38916(18) 0.116(3) Uiso 0.1052(2) 1 d PGDU E -2
C77B C 0.3855(2) 0.4931(3) 0.43313(17) 0.109(4) Uiso 0.1052(2) 1 d PGDU E -2
C78B C 0.3513(2) 0.5452(2) 0.43857(17) 0.102(3) Uiso 0.1052(2) 1 d PGDU E -2
C79B C 0.2796(2) 0.5300(2) 0.40003(17) 0.103(4) Uiso 0.1052(2) 1 d PGDU E -2
C72C C 0.1620(6) 0.5547(5) 0.3030(10) 0.087(4) Uiso 0.2583(4) 1 d PDU E -3
H72E H 0.1185 0.5182 0.2691 0.105 Uiso 0.2583(4) 1 calc PR E -3
H72F H 0.1420 0.5616 0.3408 0.105 Uiso 0.2583(4) 1 calc PR E -3
C73C C 0.2291(9) 0.5275(6) 0.3143(8) 0.098(3) Uiso 0.2583(4) 1 d PDU E -3
H73C H 0.2782 0.5639 0.3095 0.118 Uiso 0.2583(4) 1 calc PR E -3
H73D H 0.2374 0.5192 0.3564 0.118 Uiso 0.2583(4) 1 calc PR E -3
O8C O 0.2035(3) 0.4585(3) 0.2678(3) 0.108(4) Uiso 0.2583(4) 1 d PDU E -3
I4C I 0.4328(2) 0.3009(2) 0.3248(2) 0.1170(14) Uani 0.2583(4) 1 d PDU E -3
F13C F 0.2982(3) 0.4964(3) 0.3837(3) 0.110(5) Uiso 0.2583(4) 1 d PDU E -3
F14C F 0.3981(3) 0.4281(4) 0.4088(3) 0.136(6) Uiso 0.2583(4) 1 d PDU E -3
F15C F 0.3108(3) 0.2820(3) 0.2024(3) 0.181(14) Uiso 0.2583(4) 1 d PDU E -3
F16C F 0.2111(3) 0.3505(4) 0.1775(4) 0.148(13) Uiso 0.2583(4) 1 d PDU E -3
C74C C 0.2537(2) 0.4242(2) 0.2805(3) 0.115(4) Uiso 0.2583(4) 1 d PGDU E -3
C75C C 0.3014(2) 0.4438(2) 0.3393(2) 0.115(3) Uiso 0.2583(4) 1 d PGDU E -3
C76C C 0.3524(2) 0.4088(3) 0.3520(2) 0.120(3) Uiso 0.2583(4) 1 d PGDU E -3
C77C C 0.3558(2) 0.3541(2) 0.3059(3) 0.128(4) Uiso 0.2583(4) 1 d PGDU E -3
C78C C 0.3081(3) 0.3345(2) 0.2471(3) 0.131(5) Uiso 0.2583(4) 1 d PGDU E -3
C79C C 0.2571(2) 0.3696(2) 0.2344(2) 0.123(5) Uiso 0.2583(4) 1 d PGDU E -3
C72D C 0.1804(13) 0.5515(5) 0.2970(5) 0.087(3) Uiso 0.2948(4) 1 d PDU E -6
H72G H 0.2283 0.5410 0.2972 0.104 Uiso 0.2948(4) 1 calc PR E -6
H72H H 0.1377 0.5130 0.2637 0.104 Uiso 0.2948(4) 1 calc PR E -6
C73D C 0.1583(7) 0.5502(14) 0.3599(6) 0.084(4) Uiso 0.2948(4) 1 d PDU E -6
H73E H 0.1291 0.5826 0.3679 0.101 Uiso 0.2948(4) 1 calc PR E -6
H73F H 0.1247 0.4991 0.3600 0.101 Uiso 0.2948(4) 1 calc PR E -6
O8D O 0.2292(3) 0.5763(4) 0.4070(2) 0.094(5) Uiso 0.2948(4) 1 d PDU E -6
I4D I 0.4853(2) 0.4503(2) 0.47330(18) 0.1170(14) Uani 0.2948(4) 1 d PDU E -6
F13D F 0.2053(3) 0.4332(5) 0.3530(2) 0.111(5) Uiso 0.2948(4) 1 d PDU E -6
F14D F 0.3176(4) 0.3778(3) 0.3821(2) 0.123(5) Uiso 0.2948(4) 1 d PDU E -6
F15D F 0.4793(3) 0.6089(5) 0.5197(2) 0.117(10) Uiso 0.2948(4) 1 d PDU E -6
F16D F 0.3660(4) 0.6640(4) 0.4902(3) 0.061(7) Uiso 0.2948(4) 1 d PDU E -6
C74D C 0.2854(2) 0.5489(3) 0.42159(17) 0.098(4) Uiso 0.2948(4) 1 d PGDU E -6
C75D C 0.2727(2) 0.4761(3) 0.39392(17) 0.107(3) Uiso 0.2948(4) 1 d PGDU E -6
C76D C 0.3296(3) 0.4481(3) 0.40870(19) 0.113(3) Uiso 0.2948(4) 1 d PGDU E -6
C77D C 0.3993(3) 0.4929(3) 0.45114(19) 0.106(4) Uiso 0.2948(4) 1 d PGDU E -6
C78D C 0.4121(2) 0.5658(3) 0.47881(17) 0.100(4) Uiso 0.2948(4) 1 d PGDU E -6
C79D C 0.3551(3) 0.5938(3) 0.46403(17) 0.091(5) Uiso 0.2948(4) 1 d PGDU E -6
C1E C 0.9599(3) 0.4004(2) 0.3372(2) 0.0197(19) Uiso 1 1 d GDU . .
C2E C 0.9756(3) 0.3385(3) 0.3146(2) 0.0182(18) Uiso 1 1 d GDU F .
C3E C 0.9514(4) 0.2769(3) 0.3391(3) 0.017(2) Uiso 1 1 d GDU . .
H3E H 0.9621 0.2345 0.3237 0.021 Uiso 1 1 calc R . .
C4E C 0.9115(4) 0.2772(3) 0.3863(3) 0.0147(18) Uiso 1 1 d GDU F .
C5E C 0.8958(4) 0.3392(3) 0.4089(3) 0.0147(18) Uiso 1 1 d GDU . .
C6E C 0.9200(4) 0.4008(3) 0.3843(2) 0.015(2) Uiso 1 1 d GDU . .
C7E C 0.9068(3) 0.4688(3) 0.41042(16) 0.017(2) Uiso 1 1 d DU . .
C8E C 0.8328(4) 0.4716(3) 0.40634(19) 0.037(3) Uiso 1 1 d DU . .
H8E H 0.7884 0.4274 0.3869 0.045 Uiso 1 1 calc R . .
N1E N 0.8210(4) 0.5330(3) 0.4283(2) 0.047(3) Uiso 1 1 d DU . .
C9E C 0.8840(4) 0.5947(4) 0.4555(3) 0.038(3) Uiso 1 1 d DU . .
H9E H 0.8766 0.6388 0.4714 0.045 Uiso 1 1 calc R . .
C10E C 0.9602(4) 0.5976(4) 0.4617(3) 0.035(3) Uiso 1 1 d DU . .
H10E H 1.0037 0.6426 0.4811 0.042 Uiso 1 1 calc R . .
C11E C 0.9708(4) 0.5329(3) 0.4387(3) 0.019(2) Uiso 1 1 d DU . .
H11E H 1.0220 0.5329 0.4426 0.022 Uiso 1 1 calc R . .
C12E C 1.0142(4) 0.3350(5) 0.2603(4) 0.018(2) Uiso 1 1 d DU . .
H12E H 1.0501 0.3871 0.2636 0.022 Uiso 1 1 calc R F .
O1E O 0.9898(4) 0.4634(3) 0.3156(3) 0.0248(17) Uiso 1 1 d DU . .
C18E C 0.9442(5) 0.4636(6) 0.2601(3) 0.030(2) Uiso 1 1 d DU . .
H18A H 0.9467 0.5146 0.2618 0.036 Uiso 1 1 calc R . .
H18B H 0.8891 0.4312 0.2563 0.036 Uiso 1 1 calc R . .
O2E O 0.9688(4) 0.4389(3) 0.2075(3) 0.0308(18) Uiso 1 1 d DU F .
C13E C 1.0653(4) 0.2890(5) 0.2587(4) 0.038(4) Uiso 0.33(3) 1 d PD F -5
H13C H 1.1009 0.3024 0.2998 0.046 Uiso 0.33(3) 1 calc PR F -5
H13D H 1.0317 0.2356 0.2492 0.046 Uiso 0.33(3) 1 calc PR F -5
C14E C 1.1132(4) 0.3034(5) 0.2097(4) 0.075(5) Uiso 0.33(3) 1 d PD F -5
H14A H 1.0790 0.2763 0.1682 0.090 Uiso 0.33(3) 1 calc PR F -5
H14B H 1.1331 0.3571 0.2111 0.090 Uiso 0.33(3) 1 calc PR F -5
C15E C 1.1821(6) 0.2790(6) 0.2197(11) 0.122(9) Uiso 0.33(3) 1 d PD F -5
H15A H 1.2075 0.2936 0.2643 0.146 Uiso 0.33(3) 1 calc PR F -5
H15B H 1.2211 0.3035 0.1973 0.146 Uiso 0.33(3) 1 calc PR F -5
C16E C 1.1524(14) 0.1946(6) 0.1958(7) 0.068(17) Uiso 0.33(3) 1 d PD F -5
H16A H 1.0995 0.1713 0.2029 0.081 Uiso 0.33(3) 1 calc PR F -5
H16B H 1.1874 0.1756 0.2189 0.081 Uiso 0.33(3) 1 calc PR F -5
C17E C 1.150(4) 0.173(2) 0.1266(10) 0.28(3) Uiso 0.33(3) 1 d PD F -5
H17A H 1.1969 0.1646 0.1210 0.418 Uiso 0.33(3) 1 calc PR F -5
H17B H 1.1472 0.2140 0.1080 0.418 Uiso 0.33(3) 1 calc PR F -5
H17C H 1.1035 0.1283 0.1064 0.418 Uiso 0.33(3) 1 calc PR F -5
C13F C 1.0653(4) 0.2890(5) 0.2587(4) 0.038(4) Uiso 0.67(3) 1 d PD F -6
H13E H 1.1009 0.3024 0.2998 0.046 Uiso 0.67(3) 1 calc PR F -6
H13F H 1.0317 0.2356 0.2492 0.046 Uiso 0.67(3) 1 calc PR F -6
C14F C 1.1132(4) 0.3034(5) 0.2097(4) 0.075(5) Uiso 0.67(3) 1 d PD F -6
H14C H 1.1409 0.3576 0.2161 0.090 Uiso 0.67(3) 1 calc PR F -6
H14D H 1.0774 0.2841 0.1682 0.090 Uiso 0.67(3) 1 calc PR F -6
C15F C 1.1729(6) 0.2667(8) 0.2124(6) 0.122(9) Uiso 0.67(3) 1 d PD F -6
H15C H 1.1622 0.2324 0.2399 0.146 Uiso 0.67(3) 1 calc PR F -6
H15D H 1.2260 0.3053 0.2299 0.146 Uiso 0.67(3) 1 calc PR F -6
C16F C 1.1694(9) 0.2236(8) 0.1478(8) 0.28(3) Uiso 0.67(3) 1 d PD F -6
H16C H 1.2177 0.2138 0.1480 0.334 Uiso 0.67(3) 1 calc PR F -6
H16D H 1.1654 0.2534 0.1174 0.334 Uiso 0.67(3) 1 calc PR F -6
C17F C 1.0982(13) 0.1500(9) 0.1294(11) 0.096(11) Uiso 0.67(3) 1 d PD F -6
H17D H 1.0971 0.1214 0.0889 0.145 Uiso 0.67(3) 1 calc PR F -6
H17E H 1.0504 0.1600 0.1270 0.145 Uiso 0.67(3) 1 calc PR F -6
H17F H 1.1016 0.1216 0.1603 0.145 Uiso 0.67(3) 1 calc PR F -6
C21E C 0.8340(3) 0.2683(3) 0.0932(2) 0.0244(19) Uiso 1 1 d GDU . .
C22E C 0.8544(4) 0.2155(3) 0.1165(3) 0.0243(19) Uiso 1 1 d GDU F .
C23E C 0.9135(4) 0.2374(4) 0.1696(3) 0.021(2) Uiso 1 1 d GDU . .
H23E H 0.9275 0.2012 0.1854 0.026 Uiso 1 1 calc R F .
C24E C 0.9521(3) 0.3122(4) 0.1994(2) 0.0224(19) Uiso 1 1 d GDU F .
C25E C 0.9317(4) 0.3650(3) 0.1761(3) 0.0245(19) Uiso 1 1 d GDU . .
C26E C 0.8726(4) 0.3431(3) 0.1231(3) 0.025(2) Uiso 1 1 d GDU F .
C27E C 0.8628(2) 0.4013(3) 0.0932(3) 0.047(3) Uiso 1 1 d DU . .
C28E C 0.8290(2) 0.4491(3) 0.1165(3) 0.071(4) Uiso 1 1 d DU F .
H28E H 0.8119 0.4444 0.1537 0.085 Uiso 1 1 calc R . .
C29E C 0.8434(4) 0.5075(4) 0.0374(4) 0.082(4) Uiso 1 1 d DU F .
H29E H 0.8367 0.5444 0.0180 0.098 Uiso 1 1 calc R . .
N2E N 0.8189(4) 0.5021(4) 0.0895(3) 0.078(4) Uiso 1 1 d DU . .
C30E C 0.8777(5) 0.4631(4) 0.0100(4) 0.083(4) Uiso 1 1 d DU . .
H30E H 0.8942 0.4689 -0.0273 0.100 Uiso 1 1 calc R F .
C31E C 0.8872(4) 0.4095(4) 0.0389(3) 0.060(4) Uiso 1 1 d DU F .
H31E H 0.9107 0.3780 0.0213 0.072 Uiso 1 1 calc R . .
C32E C 0.8067(4) 0.1309(4) 0.0822(5) 0.023(2) Uiso 1 1 d DU . .
H32E H 0.7860 0.1294 0.0383 0.028 Uiso 1 1 calc R F .
O3E O 0.7744(3) 0.2491(4) 0.0421(3) 0.0294(17) Uiso 1 1 d DU . .
C38E C 0.6977(4) 0.2208(4) 0.0492(5) 0.032(2) Uiso 1 1 d DU . .
H38A H 0.6652 0.2371 0.0208 0.039 Uiso 1 1 calc R . .
H38B H 0.6970 0.2427 0.0920 0.039 Uiso 1 1 calc R . .
O4E O 0.6630(4) 0.1429(3) 0.0380(3) 0.0270(17) Uiso 1 1 d DU F .
C33E C 0.8632(4) 0.0910(4) 0.0808(4) 0.028(3) Uiso 0.949(14) 1 d PD F -5
H33C H 0.8818 0.0871 0.1231 0.033 Uiso 0.949(14) 1 calc PR F -5
H33D H 0.9091 0.1200 0.0665 0.033 Uiso 0.949(14) 1 calc PR F -5
C34E C 0.8230(5) 0.0131(4) 0.0374(5) 0.035(4) Uiso 0.949(14) 1 d PD F -5
H34A H 0.7780 -0.0157 0.0527 0.042 Uiso 0.949(14) 1 calc PR F -5
H34B H 0.8023 0.0175 -0.0041 0.042 Uiso 0.949(14) 1 calc PR F -5
C35E C 0.8755(6) -0.0298(6) 0.0313(5) 0.079(6) Uiso 0.949(14) 1 d PD F -5
H35A H 0.8436 -0.0795 0.0037 0.095 Uiso 0.949(14) 1 calc PR F -5
H35B H 0.9158 -0.0043 0.0102 0.095 Uiso 0.949(14) 1 calc PR F -5
C36E C 0.9167(8) -0.0405(7) 0.0896(7) 0.145(11) Uiso 0.949(14) 1 d PD F -5
H36A H 0.9399 0.0074 0.1211 0.174 Uiso 0.949(14) 1 calc PR F -5
H36B H 0.9600 -0.0552 0.0805 0.174 Uiso 0.949(14) 1 calc PR F -5
C37E C 0.8636(15) -0.0987(12) 0.1163(10) 0.189(14) Uiso 0.949(14) 1 d PD F -5
H37A H 0.8941 -0.1035 0.1535 0.284 Uiso 0.949(14) 1 calc PR F -5
H37B H 0.8408 -0.1465 0.0856 0.284 Uiso 0.949(14) 1 calc PR F -5
H37C H 0.8218 -0.0835 0.1270 0.284 Uiso 0.949(14) 1 calc PR F -5
C33F C 0.8632(4) 0.0910(4) 0.0808(4) 0.028(3) Uiso 0.051(14) 1 d PD F -6
H33E H 0.8347 0.0380 0.0791 0.033 Uiso 0.051(14) 1 calc PR F -6
H33F H 0.9047 0.1128 0.1194 0.033 Uiso 0.051(14) 1 calc PR F -6
C34F C 0.9005(8) 0.0969(6) 0.0252(7) 0.035(4) Uiso 0.051(14) 1 d PD F -6
H34C H 0.9531 0.1372 0.0384 0.042 Uiso 0.051(14) 1 calc PR F -6
H34D H 0.8685 0.1099 -0.0065 0.042 Uiso 0.051(14) 1 calc PR F -6
C35F C 0.9075(13) 0.0242(6) -0.0033(8) 0.079(6) Uiso 0.051(14) 1 d PD F -6
H35C H 0.9615 0.0347 -0.0085 0.095 Uiso 0.051(14) 1 calc PR F -6
H35D H 0.8717 0.0019 -0.0448 0.095 Uiso 0.051(14) 1 calc PR F -6
C36F C 0.888(4) -0.0310(7) 0.0372(9) 0.145(11) Uiso 0.051(14) 1 d PD F -6
H36C H 0.9364 -0.0265 0.0647 0.174 Uiso 0.051(14) 1 calc PR F -6
H36D H 0.8539 -0.0190 0.0635 0.174 Uiso 0.051(14) 1 calc PR F -6
C37F C 0.846(12) -0.1109(13) -0.0021(18) 0.189(14) Uiso 0.051(14) 1 d PD F -6
H37D H 0.8433 -0.1454 0.0245 0.284 Uiso 0.051(14) 1 calc PR F -6
H37E H 0.8746 -0.1200 -0.0335 0.284 Uiso 0.051(14) 1 calc PR F -6
H37F H 0.7927 -0.1184 -0.0226 0.284 Uiso 0.051(14) 1 calc PR F -6
C41E C 0.6094(3) 0.0433(3) 0.1569(2) 0.0155(18) Uiso 1 1 d GDU . .
C42E C 0.6790(3) 0.0362(3) 0.1794(2) 0.0183(19) Uiso 1 1 d GDU F .
C43E C 0.7437(3) 0.0660(4) 0.1552(3) 0.018(2) Uiso 1 1 d GDU . .
H43E H 0.7913 0.0612 0.1705 0.022 Uiso 1 1 calc R F .
C44E C 0.7388(3) 0.1028(4) 0.1087(3) 0.0187(19) Uiso 1 1 d GDU F .
C45E C 0.6692(4) 0.1099(4) 0.0862(3) 0.0198(19) Uiso 1 1 d GDU . .
C46E C 0.6045(3) 0.0801(3) 0.1104(2) 0.020(2) Uiso 1 1 d GDU F .
C47E C 0.5274(3) 0.0869(3) 0.08669(16) 0.018(2) Uiso 1 1 d DU . .
C48E C 0.5222(3) 0.1557(3) 0.09199(18) 0.029(3) Uiso 1 1 d DU F .
H48E H 0.5683 0.1989 0.1101 0.035 Uiso 1 1 calc R . .
N3E N 0.4556(4) 0.1643(4) 0.0729(2) 0.044(3) Uiso 1 1 d DU . .
C49E C 0.3900(4) 0.1036(4) 0.0469(3) 0.041(3) Uiso 1 1 d DU F .
H49E H 0.3428 0.1096 0.0327 0.049 Uiso 1 1 calc R . .
C50E C 0.3894(4) 0.0323(4) 0.0403(3) 0.023(3) Uiso 1 1 d DU . .
H50E H 0.3425 -0.0102 0.0229 0.028 Uiso 1 1 calc R F .
C51E C 0.4596(4) 0.0253(4) 0.0601(3) 0.021(3) Uiso 1 1 d DU F .
H51E H 0.4610 -0.0227 0.0552 0.025 Uiso 1 1 calc R . .
O5E O 0.5438(3) 0.0100(3) 0.1784(3) 0.0202(16) Uiso 1 1 d DU . .
C58E C 0.5329(6) 0.0508(5) 0.2318(3) 0.026(2) Uiso 1 1 d DU . .
H58A H 0.5578 0.1044 0.2340 0.032 Uiso 1 1 calc R . .
H58B H 0.4763 0.0383 0.2282 0.032 Uiso 1 1 calc R . .
O6E O 0.5642(3) 0.0371(4) 0.2870(3) 0.0255(17) Uiso 1 1 d DU F .
C52E C 0.6831(5) -0.0005(5) 0.2360(4) 0.019(2) Uiso 1 1 d DU . .
H52E H 0.6300 -0.0387 0.2324 0.023 Uiso 1 1 calc R F .
C53E C 0.7406(5) -0.0396(5) 0.2344(4) 0.029(3) Uiso 1 1 d D F .
H53C H 0.7228 -0.0787 0.1954 0.035 Uiso 1 1 calc R . .
H53D H 0.7924 -0.0031 0.2343 0.035 Uiso 1 1 calc R . .
C54E C 0.7490(5) -0.0744(5) 0.2887(5) 0.031(4) Uiso 0.558(16) 1 d PD F -5
H54E H 0.6984 -0.1140 0.2870 0.037 Uiso 0.558(16) 1 calc PR F -5
H54R H 0.7633 -0.0362 0.3280 0.037 Uiso 0.558(16) 1 calc PR F -5
C55E C 0.8118(6) -0.1072(7) 0.2870(6) 0.053(6) Uiso 0.558(16) 1 d PD F -5
H55A H 0.7936 -0.1502 0.2508 0.063 Uiso 0.558(16) 1 calc PR F -5
H55B H 0.8601 -0.0695 0.2821 0.063 Uiso 0.558(16) 1 calc PR F -5
C56E C 0.8300(8) -0.1320(9) 0.3458(7) 0.121(12) Uiso 0.558(16) 1 d PD F -5
H56A H 0.8545 -0.0879 0.3813 0.145 Uiso 0.558(16) 1 calc PR F -5
H56B H 0.8679 -0.1560 0.3417 0.145 Uiso 0.558(16) 1 calc PR F -5
C57E C 0.7566(12) -0.1863(16) 0.3586(13) 0.129(12) Uiso 0.558(16) 1 d PD F -5
H57A H 0.7698 -0.1973 0.3985 0.193 Uiso 0.558(16) 1 calc PR F -5
H57B H 0.7355 -0.2323 0.3257 0.193 Uiso 0.558(16) 1 calc PR F -5
H57C H 0.7175 -0.1641 0.3596 0.193 Uiso 0.558(16) 1 calc PR F -5
C54F C 0.7265(18) -0.0849(16) 0.2901(13) 0.031(4) Uiso 0.442(16) 1 d P F -6
H54E H 0.6705 -0.1146 0.2859 0.037 Uiso 0.442(16) 1 calc PR F -6
H54R H 0.7487 -0.0508 0.3319 0.037 Uiso 0.442(16) 1 calc PR F -6
C55F C 0.7763(5) -0.1383(6) 0.2747(9) 0.053(6) Uiso 0.442(16) 1 d PD F -6
H55C H 0.7756 -0.1647 0.3081 0.063 Uiso 0.442(16) 1 calc PR F -6
H55D H 0.7441 -0.1765 0.2364 0.063 Uiso 0.442(16) 1 calc PR F -6
C56F C 0.8603(6) -0.1123(9) 0.2662(12) 0.121(12) Uiso 0.442(16) 1 d PD F -6
H56C H 0.8742 -0.0642 0.2546 0.145 Uiso 0.442(16) 1 calc PR F -6
H56D H 0.8966 -0.1048 0.3057 0.145 Uiso 0.442(16) 1 calc PR F -6
C57F C 0.8692(14) -0.1698(17) 0.2157(16) 0.129(12) Uiso 0.442(16) 1 d PD F -6
H57D H 0.9225 -0.1511 0.2094 0.193 Uiso 0.442(16) 1 calc PR F -6
H57E H 0.8320 -0.1785 0.1769 0.193 Uiso 0.442(16) 1 calc PR F -6
H57F H 0.8589 -0.2164 0.2284 0.193 Uiso 0.442(16) 1 calc PR F -6
C61E C 0.7364(3) 0.1761(3) 0.3989(2) 0.0193(19) Uiso 1 1 d GDU . .
C62E C 0.7963(3) 0.1608(3) 0.3776(3) 0.0216(19) Uiso 1 1 d GDU F .
C63E C 0.7790(4) 0.1041(4) 0.3252(3) 0.023(2) Uiso 1 1 d GDU . .
H63E H 0.8199 0.0937 0.3107 0.027 Uiso 1 1 calc R F .
C64E C 0.7017(4) 0.0627(3) 0.2940(2) 0.0209(19) Uiso 1 1 d GDU F .
C65E C 0.6418(3) 0.0779(3) 0.3153(3) 0.0229(19) Uiso 1 1 d GDU . .
C66E C 0.6591(3) 0.1346(3) 0.3677(3) 0.027(2) Uiso 1 1 d GDU F .
C67E C 0.5928(3) 0.1476(2) 0.3930(3) 0.046(3) Uiso 1 1 d DU . .
C68E C 0.5462(3) 0.1774(2) 0.3618(3) 0.058(4) Uiso 1 1 d DU F .
H68E H 0.5544 0.1873 0.3231 0.070 Uiso 1 1 calc R . .
N4E N 0.4897(4) 0.1928(3) 0.3848(3) 0.080(4) Uiso 1 1 d DU . .
C69E C 0.4782(5) 0.1791(4) 0.4390(4) 0.083(4) Uiso 1 1 d DU F .
H69E H 0.4383 0.1901 0.4550 0.099 Uiso 1 1 calc R . .
C70E C 0.5220(4) 0.1495(4) 0.4731(4) 0.071(4) Uiso 1 1 d DU . .
H70E H 0.5127 0.1403 0.5117 0.085 Uiso 1 1 calc R F .
C71E C 0.5799(4) 0.1335(4) 0.4491(3) 0.063(4) Uiso 1 1 d DU F .
H71E H 0.6106 0.1129 0.4714 0.076 Uiso 1 1 calc R . .
O7E O 0.7516(4) 0.2306(3) 0.4522(2) 0.0176(15) Uiso 1 1 d DU . .
C78E C 0.7753(6) 0.3030(4) 0.4450(5) 0.018(2) Uiso 1 1 d DU . .
H78A H 0.7543 0.3313 0.4733 0.021 Uiso 1 1 calc R . .
H78B H 0.7521 0.3016 0.4022 0.021 Uiso 1 1 calc R . .
O8E O 0.8585(3) 0.3415(4) 0.4572(2) 0.0123(15) Uiso 1 1 d DU . .
C72E C 0.8833(4) 0.2077(4) 0.4133(5) 0.018(2) Uiso 1 1 d DU . .
H72E H 0.8828 0.2258 0.4575 0.022 Uiso 1 1 calc R F .
C73E C 0.9341(3) 0.1613(4) 0.4130(4) 0.017(3) Uiso 0.385(17) 1 d PD F -5
H73G H 0.9093 0.1175 0.4289 0.021 Uiso 0.385(17) 1 calc PR F -5
H73H H 0.9365 0.1433 0.3698 0.021 Uiso 0.385(17) 1 calc PR F -5
C74E C 1.0167(5) 0.2050(7) 0.4520(10) 0.040(4) Uiso 0.385(17) 1 d PD F -5
H74A H 1.0149 0.2133 0.4962 0.048 Uiso 0.385(17) 1 calc PR F -5
H74B H 1.0368 0.2542 0.4425 0.048 Uiso 0.385(17) 1 calc PR F -5
C75E C 1.0734(6) 0.1670(6) 0.4416(10) 0.049(6) Uiso 0.385(17) 1 d PD F -5
H75A H 1.0938 0.1573 0.4809 0.059 Uiso 0.385(17) 1 calc PR F -5
H75B H 1.1182 0.2007 0.4291 0.059 Uiso 0.385(17) 1 calc PR F -5
C76E C 1.0354(15) 0.0939(8) 0.3920(10) 0.22(2) Uiso 0.385(17) 1 d PD F -5
H76A H 1.0607 0.0983 0.3566 0.262 Uiso 0.385(17) 1 calc PR F -5
H76B H 0.9795 0.0840 0.3769 0.262 Uiso 0.385(17) 1 calc PR F -5
C77E C 1.042(3) 0.0285(10) 0.417(2) 0.175(17) Uiso 0.385(17) 1 d PD F -5
H77A H 1.0326 -0.0132 0.3816 0.262 Uiso 0.385(17) 1 calc PR F -5
H77B H 1.0037 0.0134 0.4414 0.262 Uiso 0.385(17) 1 calc PR F -5
H77C H 1.0949 0.0436 0.4422 0.262 Uiso 0.385(17) 1 calc PR F -5
C73F C 0.9341(3) 0.1613(4) 0.4130(4) 0.017(3) Uiso 0.615(17) 1 d PD F -6
H73K H 0.9061 0.1137 0.4227 0.021 Uiso 0.615(17) 1 calc PR F -6
H73L H 0.9445 0.1504 0.3714 0.021 Uiso 0.615(17) 1 calc PR F -6
C74F C 1.0113(5) 0.2042(6) 0.4610(7) 0.040(4) Uiso 0.615(17) 1 d PD F -6
H74C H 1.0435 0.2467 0.4466 0.048 Uiso 0.615(17) 1 calc PR F -6
H74D H 1.0004 0.2243 0.5005 0.048 Uiso 0.615(17) 1 calc PR F -6
C75F C 1.0573(6) 0.1559(7) 0.4723(5) 0.049(6) Uiso 0.615(17) 1 d PD F -6
H75C H 1.0257 0.1141 0.4876 0.059 Uiso 0.615(17) 1 calc PR F -6
H75D H 1.1055 0.1856 0.5048 0.059 Uiso 0.615(17) 1 calc PR F -6
C76F C 1.0793(10) 0.1253(7) 0.4139(8) 0.22(2) Uiso 0.615(17) 1 d PD F -6
H76C H 1.1116 0.0969 0.4241 0.262 Uiso 0.615(17) 1 calc PR F -6
H76D H 1.0311 0.0908 0.3831 0.262 Uiso 0.615(17) 1 calc PR F -6
C77F C 1.1243(19) 0.1869(14) 0.3857(12) 0.175(17) Uiso 0.615(17) 1 d PD F -6
H77D H 1.1342 0.1650 0.3470 0.262 Uiso 0.615(17) 1 calc PR F -6
H77E H 1.1741 0.2187 0.4148 0.262 Uiso 0.615(17) 1 calc PR F -6
H77F H 1.0934 0.2166 0.3774 0.262 Uiso 0.615(17) 1 calc PR F -6
N1S N 0.1589(4) 0.8328(5) 0.2545(4) 0.059(3) Uiso 1 1 d DU . .
C1SA C 0.1349(7) 0.8692(9) 0.2839(10) 0.063(5) Uiso 0.50 1 d PDU G 1
C2SA C 0.1047(9) 0.9162(9) 0.3184(10) 0.042(7) Uiso 0.50 1 d PDU G 1
H2S1 H 0.1326 0.9677 0.3173 0.064 Uiso 0.50 1 calc PR G 1
H2S2 H 0.1118 0.9122 0.3614 0.064 Uiso 0.50 1 calc PR G 1
H2S3 H 0.0489 0.9009 0.3003 0.064 Uiso 0.50 1 calc PR G 1
C1SB C 0.1125(7) 0.8545(9) 0.2373(12) 0.074(5) Uiso 0.50 1 d PDU G 2
C2SB C 0.0662(10) 0.8864(13) 0.2038(17) 0.129(12) Uiso 0.50 1 d PDU G 2
H2S4 H 0.0990 0.9373 0.2041 0.193 Uiso 0.50 1 calc PR G 2
H2S5 H 0.0232 0.8869 0.2234 0.193 Uiso 0.50 1 calc PR G 2
H2S6 H 0.0450 0.8566 0.1609 0.193 Uiso 0.50 1 calc PR G 2
N2S N 0.9423(4) 0.0927(5) 0.2468(5) 0.054(3) Uiso 1 1 d DU . .
C3S C 0.9818(6) 0.0610(7) 0.2504(9) 0.083(5) Uiso 1 1 d DU . .
C4S C 1.0330(8) 0.0231(9) 0.2652(13) 0.143(8) Uiso 1 1 d DU . .
H4S1 H 1.0852 0.0597 0.2868 0.214 Uiso 1 1 calc R . .
H4S2 H 1.0364 -0.0068 0.2270 0.214 Uiso 1 1 calc R . .
H4S3 H 1.0122 -0.0094 0.2919 0.214 Uiso 1 1 calc R . .
N3S N 0.7582(3) 0.2461(6) 0.2444(5) 0.067(3) Uiso 1 1 d DU . .
C5SA C 0.6977(4) 0.2329(13) 0.2553(11) 0.092(5) Uiso 0.50 1 d PDU H 1
C6SA C 0.6202(6) 0.2314(16) 0.2549(15) 0.101(9) Uiso 0.50 1 d PDU H 1
H6S1 H 0.6073 0.2592 0.2259 0.151 Uiso 0.50 1 calc PR H 1
H6S2 H 0.6182 0.2542 0.2965 0.151 Uiso 0.50 1 calc PR H 1
H6S3 H 0.5824 0.1799 0.2420 0.151 Uiso 0.50 1 calc PR H 1
C5SB C 0.7188(9) 0.2761(11) 0.2572(16) 0.088(6) Uiso 0.50 1 d PDU H 2
C6SB C 0.6779(10) 0.3071(13) 0.2996(13) 0.085(9) Uiso 0.50 1 d PDU H 2
H6S4 H 0.6642 0.2761 0.3288 0.128 Uiso 0.50 1 calc PR H 2
H6S5 H 0.6303 0.3077 0.2754 0.128 Uiso 0.50 1 calc PR H 2
H6S6 H 0.7124 0.3578 0.3225 0.128 Uiso 0.50 1 calc PR H 2
N4S N 0.6503(9) 0.3412(7) 0.1458(6) 0.232(6) Uiso 1 1 d DU . .
C7SA C 0.6463(8) 0.3885(9) 0.1799(12) 0.224(7) Uiso 0.50 1 d PDU I 1
C8SA C 0.6298(17) 0.4380(16) 0.2256(17) 0.195(15) Uiso 0.50 1 d PDU I 1
H8S1 H 0.6526 0.4363 0.2670 0.292 Uiso 0.50 1 calc PR I 1
H8S2 H 0.5731 0.4227 0.2201 0.292 Uiso 0.50 1 calc PR I 1
H8S3 H 0.6524 0.4887 0.2206 0.292 Uiso 0.50 1 calc PR I 1
C7SB C 0.676(5) 0.3838(17) 0.1918(10) 0.222(7) Uiso 0.50 1 d PDU I 2
C8SB C 0.728(3) 0.417(3) 0.2556(10) 0.175(14) Uiso 0.50 1 d PDU I 2
H8S4 H 0.7432 0.3797 0.2705 0.262 Uiso 0.50 1 calc PR I 2
H8S5 H 0.7006 0.4362 0.2837 0.262 Uiso 0.50 1 calc PR I 2
H8S6 H 0.7752 0.4585 0.2540 0.262 Uiso 0.50 1 calc PR I 2
N1O1 N 0.5725(10) 0.3163(8) -0.0323(14) 0.228(13) Uiso 0.75 1 d PDU . .
C1O1 C 0.5757(10) 0.3695(9) -0.0003(16) 0.247(13) Uiso 0.75 1 d PDU . .
C2O1 C 0.5540(18) 0.4307(14) 0.024(2) 0.274(17) Uiso 0.75 1 d PDU . .
H2O1 H 0.5447 0.4552 -0.0087 0.411 Uiso 0.75 1 calc PR . .
H2O2 H 0.5963 0.4665 0.0583 0.411 Uiso 0.75 1 calc PR . .
H2O3 H 0.5063 0.4116 0.0391 0.411 Uiso 0.75 1 calc PR . .
N1O2 N 0.608(2) 0.3318(12) 0.4697(9) 0.273(15) Uiso 0.75 1 d PDU J 3
C1O2 C 0.623(2) 0.3618(14) 0.4319(9) 0.268(14) Uiso 0.75 1 d PDU J 3
C2O2 C 0.633(3) 0.378(2) 0.3729(12) 0.287(17) Uiso 0.75 1 d PDU J 3
H2O4 H 0.6566 0.3467 0.3521 0.431 Uiso 0.75 1 calc PR J 3
H2O5 H 0.6674 0.4306 0.3797 0.431 Uiso 0.75 1 calc PR J 3
H2O6 H 0.5822 0.3690 0.3471 0.431 Uiso 0.75 1 calc PR J 3

loop_
_atom_site_aniso_label
_atom_site_aniso_U_11
_atom_site_aniso_U_22
_atom_site_aniso_U_33
_atom_site_aniso_U_23
_atom_site_aniso_U_13
_atom_site_aniso_U_12
I1 0.1017(8) 0.1169(9) 0.0885(9) 0.0004(7) 0.0130(7) 0.0865(7)
I2 0.1395(13) 0.1379(13) 0.0901(10) -0.0005(9) 0.0040(9) 0.0686(11)
I3 0.0856(9) 0.0599(7) 0.1081(9) 0.0104(6) -0.0075(7) 0.0421(7)
I4A 0.146(4) 0.142(4) 0.083(3) 0.006(3) -0.011(3) 0.075(3)
I4B 0.117(8) 0.138(10) 0.132(10) -0.012(8) 0.003(7) 0.106(8)
I4C 0.127(2) 0.131(3) 0.127(3) 0.036(2) -0.003(2) 0.099(2)
I4D 0.127(2) 0.131(3) 0.127(3) 0.036(2) -0.003(2) 0.099(2)

loop_
_atom_type_symbol
_atom_type_description
_atom_type_scat_dispersion_real
_atom_type_scat_dispersion_imag
_atom_type_scat_source
C C 0.0033 0.0016 'International Tables Vol C Tables 4.2.6.8 and 6.1.1.4'
H H 0.0000 0.0000 'International Tables Vol C Tables 4.2.6.8 and 6.1.1.4'
N N 0.0061 0.0033 'International Tables Vol C Tables 4.2.6.8 and 6.1.1.4'
O O 0.0106 0.0060 'International Tables Vol C Tables 4.2.6.8 and 6.1.1.4'
F F 0.0171 0.0103 'International Tables Vol C Tables 4.2.6.8 and 6.1.1.4'
I I -0.4742 1.8119 'International Tables Vol C Tables 4.2.6.8 and 6.1.1.4'

loop_
_geom_angle_atom_site_label_1
_geom_angle_atom_site_label_2
_geom_angle_atom_site_label_3
_geom_angle
C1 O1 C12 112.4(7)
O1 C1 C2 117.2(5)
O1 C1 C6 122.7(5)
C2 C1 C6 120.0
C1 C2 C3 120.0
C1 C2 C11 121.2(6)
C3 C2 C11 118.7(6)
C4 C3 C2 120.0
C5 C4 C3 120.0
C5 C4 C7 123.9(5)
C3 C4 C7 116.0(5)
C4 C5 C6 120.0
C5 C6 C1 120.0
C5 C6 C71 121.4(7)
C1 C6 C71 118.6(6)
C8B C7 C9A 120.1(12)
C8B C7 C10A 94.3(11)
C9A C7 C10A 113.6(8)
C8B C7 C9B 104.6(10)
C9A C7 C9B 15.6(12)
C10A C7 C9B 120.4(10)
C8B C7 C10B 103.0(9)
C9A C7 C10B 96.2(9)
C10A C7 C10B 17.5(10)
C9B C7 C10B 103.2(9)
C8B C7 C4 115.8(8)
C9A C7 C4 105.9(8)
C10A C7 C4 106.2(9)
C9B C7 C4 114.3(8)
C10B C7 C4 114.4(10)
C8B C7 C8A 18.7(8)
C9A C7 C8A 112.3(9)
C10A C7 C8A 112.7(9)
C9B C7 C8A 96.9(11)
C10B C7 C8A 121.6(11)
C4 C7 C8A 105.4(7)
C2 C11 C26 110.7(6)
O1 C12 C13 99.7(8)
O2 C13 C12 102.1(8)
C14 O2 C13 129.5(7)
O2 C14 C15 118.3(3)
O2 C14 C19 121.7(3)
C15 C14 C19 120.0
F1 C15 C14 118.6(4)
F1 C15 C16 121.4(4)
C14 C15 C16 120.0
F2 C16 C15 118.5(4)
F2 C16 C17 121.5(4)
C15 C16 C17 120.0
C16 C17 C18 120.0
C16 C17 I1 119.37(18)
C18 C17 I1 120.63(18)
F3 C18 C19 119.2(4)
F3 C18 C17 120.8(4)
C19 C18 C17 120.0
F4 C19 C18 121.4(3)
F4 C19 C14 118.6(3)
C18 C19 C14 120.0
C21 O3 C32 113.3(6)
O3 C21 C22 118.0(5)
O3 C21 C26 121.4(5)
C22 C21 C26 120.0
C21 C22 C23 120.0
C21 C22 C31 122.2(5)
C23 C22 C31 117.3(5)
C24 C23 C22 120.0
C23 C24 C25 120.0
C23 C24 C27 120.9(4)
C25 C24 C27 118.5(4)
C26 C25 C24 120.0
C25 C26 C21 120.0
C25 C26 C11 117.8(5)
C21 C26 C11 121.8(5)
C29B C27 C28A 89.8(9)
C29B C27 C30A 123.6(9)
C28A C27 C30A 110.1(8)
C29B C27 C28B 109.1(8)
C28A C27 C28B 21.7(8)
C30A C27 C28B 90.7(8)
C29B C27 C30B 108.1(8)
C28A C27 C30B 124.9(9)
C30A C27 C30B 19.2(7)
C28B C27 C30B 107.7(8)
C29B C27 C24 110.7(8)
C28A C27 C24 110.7(8)
C30A C27 C24 110.0(8)
C28B C27 C24 110.8(8)
C30B C27 C24 110.3(8)
C29B C27 C29A 20.6(9)
C28A C27 C29A 109.4(8)
C30A C27 C29A 108.7(8)
C28B C27 C29A 127.0(10)
C30B C27 C29A 91.0(9)
C24 C27 C29A 107.8(8)
C46 C31 C22 111.4(6)
O3 C32 C33 109.7(7)
O4 C33 C32 99.0(7)
C34 O4 C33 111.3(6)
O4 C34 C35 119.6(4)
O4 C34 C39 120.4(4)
C35 C34 C39 120.0
F5 C35 C34 119.9(4)
F5 C35 C36 120.1(4)
C34 C35 C36 120.0
F6 C36 C37 119.9(4)
F6 C36 C35 120.1(4)
C37 C36 C35 120.0
C36 C37 C38 120.0
C36 C37 I2 119.7(2)
C38 C37 I2 120.3(2)
F7 C38 C39 119.2(4)
F7 C38 C37 120.8(4)
C39 C38 C37 120.0
F8 C39 C38 119.6(4)
F8 C39 C34 120.4(4)
C38 C39 C34 120.0
C41 O5 C52 113.8(8)
O5 C41 C42 119.9(5)
O5 C41 C46 119.6(5)
C42 C41 C46 120.0
C41 C42 C43 120.0
C41 C42 C51 116.0(5)
C43 C42 C51 123.3(6)
C42 C43 C44 120.0
C43 C44 C45 120.0
C43 C44 C47 118.9(5)
C45 C44 C47 121.1(5)
C44 C45 C46 120.0
C45 C46 C41 120.0
C45 C46 C31 116.4(6)
C41 C46 C31 123.4(6)
C50A C47 C48B 126.0(10)
C50A C47 C49B 83.4(10)
C48B C47 C49B 109.9(9)
C50A C47 C48A 110.1(8)
C48B C47 C48A 21.8(8)
C49B C47 C48A 126.8(11)
C50A C47 C44 111.2(9)
C48B C47 C44 111.2(7)
C49B C47 C44 111.4(8)
C48A C47 C44 110.4(7)
C50A C47 C49A 107.9(9)
C48B C47 C49A 88.0(9)
C49B C47 C49A 26.0(10)
C48A C47 C49A 108.2(9)
C44 C47 C49A 108.9(8)
C50A C47 C50B 26.4(9)
C48B C47 C50B 108.3(8)
C49B C47 C50B 108.8(8)
C48A C47 C50B 88.5(9)
C44 C47 C50B 107.1(9)
C49A C47 C50B 131.2(10)
C42 C51 C66 112.4(7)
O5 C52 C53 106.0(8)
O6 C53 C52 97.0(7)
C54 O6 C53 123.8(6)
O6 C54 C55 119.6(3)
O6 C54 C59 120.4(3)
C55 C54 C59 120.0
F9 C55 C56 119.5(4)
F9 C55 C54 120.5(4)
C56 C55 C54 120.0
F10 C56 C57 121.0(4)
F10 C56 C55 119.0(4)
C57 C56 C55 120.0
C56 C57 C58 120.0
C56 C57 I3 119.7(2)
C58 C57 I3 120.3(2)
F11 C58 C59 119.1(5)
F11 C58 C57 120.9(5)
C59 C58 C57 120.0
F12 C59 C58 120.3(5)
F12 C59 C54 119.7(5)
C58 C59 C54 120.0
C61 O7 C72B 94.8(7)
C61 O7 C72C 103.5(6)
C72B O7 C72C 8.8(8)
C61 O7 C72A 110.7(6)
C72B O7 C72A 37.9(12)
C72C O7 C72A 36.1(14)
C61 O7 C72D 119.3(11)
C72B O7 C72D 24.6(11)
C72C O7 C72D 16.3(11)
C72A O7 C72D 31.0(10)
O7 C61 C62 120.6(5)
O7 C61 C66 118.8(5)
C62 C61 C66 120.0
C63 C62 C61 120.0
C63 C62 C71 117.1(6)
C61 C62 C71 122.2(6)
C62 C63 C64 120.0
C63 C64 C65 120.0
C63 C64 C67 121.5(4)
C65 C64 C67 117.9(4)
C66 C65 C64 120.0
C65 C66 C61 120.0
C65 C66 C51 119.2(5)
C61 C66 C51 119.7(5)
C68A C67 C69B 95.4(10)
C68A C67 C68B 13.3(9)
C69B C67 C68B 106.7(9)
C68A C67 C64 112.8(8)
C69B C67 C64 111.9(8)
C68B C67 C64 113.3(8)
C68A C67 C70B 116.8(10)
C69B C67 C70B 107.1(8)
C68B C67 C70B 105.9(9)
C64 C67 C70B 111.5(8)
C68A C67 C70A 107.7(9)
C69B C67 C70A 118.2(10)
C68B C67 C70A 95.7(10)
C64 C67 C70A 110.1(8)
C70B C67 C70A 12.8(10)
C68A C67 C69A 108.6(9)
C69B C67 C69A 14.5(8)
C68B C67 C69A 118.9(10)
C64 C67 C69A 110.5(8)
C70B C67 C69A 95.1(9)
C70A C67 C69A 107.1(8)
C6 C71 C62 117.9(8)
O7 C72A C73A 106.0(8)
O8A C73A C72A 103.1(11)
C74A O8A C73A 111.4(7)
O8A C74A C75A 119.6(4)
O8A C74A C79A 120.5(4)
C75A C74A C79A 120.0
F13A C75A C74A 119.7(4)
F13A C75A C76A 120.3(4)
C74A C75A C76A 120.0
F14A C76A C77A 120.2(4)
F14A C76A C75A 119.8(4)
C77A C76A C75A 120.0
C76A C77A C78A 120.0
C76A C77A I4A 119.9(3)
C78A C77A I4A 120.1(3)
F15A C78A C77A 120.2(4)
F15A C78A C79A 119.8(4)
C77A C78A C79A 120.0
F16A C79A C78A 120.2(5)
F16A C79A C74A 119.8(5)
C78A C79A C74A 120.0
O7 C72B C73B 113.0(8)
O8B C73B C72B 106.5(7)
C74B O8B C73B 116.83(9)
O8B C74B C75B 120.2(2)
O8B C74B C79B 119.8(2)
C75B C74B C79B 120.0
F13B C75B C74B 120.4(2)
F13B C75B C76B 119.6(2)
C74B C75B C76B 120.0
F14B C76B C75B 119.3(2)
F14B C76B C77B 120.7(2)
C75B C76B C77B 120.0
C78B C77B C76B 120.0
C78B C77B I4B 120.00(16)
C76B C77B I4B 120.00(16)
F15B C78B C77B 120.4(2)
F15B C78B C79B 119.6(2)
C77B C78B C79B 120.0
F16B C79B C78B 119.2(2)
F16B C79B C74B 120.8(2)
C78B C79B C74B 120.0
O7 C72C C73C 106.8(9)
O8C C73C C72C 104.4(9)
C74C O8C C73C 108.5(6)
O8C C74C C75C 120.2(4)
O8C C74C C79C 119.8(4)
C75C C74C C79C 120.0
F13C C75C C74C 120.0(4)
F13C C75C C76C 120.0(4)
C74C C75C C76C 120.0
F14C C76C C77C 120.5(4)
F14C C76C C75C 119.5(4)
C77C C76C C75C 120.0
C76C C77C C78C 120.0
C76C C77C I4C 120.2(3)
C78C C77C I4C 119.8(3)
F15C C78C C77C 120.5(4)
F15C C78C C79C 119.5(4)
C77C C78C C79C 120.0
F16C C79C C78C 119.8(5)
F16C C79C C74C 120.2(5)
C78C C79C C74C 120.0
O7 C72D C73D 108.2(12)
O8D C73D C72D 108.1(10)
C74D O8D C73D 134.1(13)
O8D C74D C75D 119.9(3)
O8D C74D C79D 120.1(3)
C75D C74D C79D 120.0
F13D C75D C74D 119.6(4)
F13D C75D C76D 120.4(4)
C74D C75D C76D 120.0
F14D C76D C75D 120.2(4)
F14D C76D C77D 119.8(4)
C75D C76D C77D 120.0
C76D C77D C78D 120.0
C76D C77D I4D 119.8(3)
C78D C77D I4D 120.2(3)
F15D C78D C79D 120.0(5)
F15D C78D C77D 120.0(5)
C79D C78D C77D 120.0
F16D C79D C78D 121.1(4)
F16D C79D C74D 118.9(4)
C78D C79D C74D 120.0
O1E C1E C2E 119.2(5)
O1E C1E C6E 120.7(4)
C2E C1E C6E 120.0
C1E C2E C3E 120.0
C1E C2E C12E 120.8(5)
C3E C2E C12E 119.1(5)
C2E C3E C4E 120.0
C3E C4E C5E 120.0
C3E C4E C72E 120.1(5)
C5E C4E C72E 119.9(5)
O8E C5E C6E 119.1(5)
O8E C5E C4E 120.9(5)
C6E C5E C4E 120.0
C5E C6E C1E 120.0
C5E C6E C7E 120.3(4)
C1E C6E C7E 119.6(4)
C11E C7E C8E 118.0(5)
C11E C7E C6E 118.3(6)
C8E C7E C6E 123.7(4)
N1E C8E C7E 123.7(5)
C9E N1E C8E 117.4(7)
N1E C9E C10E 123.2(7)
C11E C10E C9E 118.2(6)
C7E C11E C10E 119.5(6)
C2E C12E C13E 116.4(7)
C2E C12E C24E 109.4(5)
C13E C12E C24E 112.4(6)
C1E O1E C18E 115.0(6)
O1E C18E O2E 113.0(8)
C25E O2E C18E 117.9(7)
C14E C13E C12E 110.4(6)
C15E C14E C13E 112.0(10)
C14E C15E C16E 109.3(10)
C15E C16E C17E 110.6(14)
C15F C16F C17F 109.3(11)
O3E C21E C22E 122.0(5)
O3E C21E C26E 117.9(5)
C22E C21E C26E 120.0
C21E C22E C23E 120.0
C21E C22E C32E 118.1(5)
C23E C22E C32E 121.9(5)
C22E C23E C24E 120.0
C25E C24E C23E 120.0
C25E C24E C12E 120.7(5)
C23E C24E C12E 119.2(5)
O2E C25E C26E 120.6(5)
O2E C25E C24E 119.3(5)
C26E C25E C24E 120.0
C25E C26E C21E 120.0
C25E C26E C27E 118.1(4)
C21E C26E C27E 120.9(4)
C31E C27E C28E 116.6(7)
C31E C27E C26E 120.2(6)
C28E C27E C26E 123.2(6)
N2E C28E C27E 124.0(7)
N2E C29E C30E 124.2(8)
C29E N2E C28E 116.9(8)
C29E C30E C31E 117.3(7)
C27E C31E C30E 121.1(8)
C44E C32E C33E 119.4(8)
C44E C32E C22E 108.3(7)
C33E C32E C22E 108.8(5)
C21E O3E C38E 118.0(7)
O3E C38E O4E 115.4(8)
C45E O4E C38E 119.4(7)
C32E C33E C34E 110.6(6)
C35E C34E C33E 114.3(7)
C36E C35E C34E 118.1(10)
C35E C36E C37E 113.6(11)
C34F C35F C36F 111.6(13)
C37F C36F C35F 111.4(14)
O5E C41E C42E 120.0(5)
O5E C41E C46E 119.9(4)
C42E C41E C46E 120.0
C43E C42E C41E 120.0
C43E C42E C52E 122.2(4)
C41E C42E C52E 117.6(4)
C42E C43E C44E 120.0
C43E C44E C45E 120.0
C43E C44E C32E 118.9(5)
C45E C44E C32E 121.1(5)
O4E C45E C46E 119.8(5)
O4E C45E C44E 120.1(5)
C46E C45E C44E 120.0
C45E C46E C41E 120.0
C45E C46E C47E 121.2(4)
C41E C46E C47E 118.8(4)
C51E C47E C48E 117.0(5)
C51E C47E C46E 121.8(6)
C48E C47E C46E 121.2(4)
N3E C48E C47E 123.2(5)
C48E N3E C49E 119.0(7)
N3E C49E C50E 121.8(7)
C51E C50E C49E 117.8(6)
C47E C51E C50E 121.2(7)
C41E O5E C58E 117.7(6)
O6E C58E O5E 113.4(8)
C65E O6E C58E 118.5(7)
C53E C52E C64E 116.1(7)
C53E C52E C42E 110.7(7)
C64E C52E C42E 105.3(6)
C54E C53E C52E 113.4(7)
C54E C53E C54F 13.8(11)
C52E C53E C54F 103.3(13)
C53E C54E C55E 110.7(8)
C56E C55E C54E 111.7(10)
C55E C56E C57E 111.9(12)
C53E C54F C55F 99.3(18)
C56F C55F C54F 126.3(14)
C57F C56F C55F 110.6(11)
O7E C61E C62E 121.4(5)
O7E C61E C66E 118.6(5)
C62E C61E C66E 120.0
C63E C62E C61E 120.0
C63E C62E C72E 120.4(5)
C61E C62E C72E 119.6(5)
C62E C63E C64E 120.0
C65E C64E C63E 120.0
C65E C64E C52E 120.5(5)
C63E C64E C52E 119.5(5)
O6E C65E C64E 122.2(5)
O6E C65E C66E 117.8(5)
C64E C65E C66E 120.0
C65E C66E C61E 120.0
C65E C66E C67E 119.5(4)
C61E C66E C67E 120.4(4)
C71E C67E C68E 118.1(6)
C71E C67E C66E 120.9(6)
C68E C67E C66E 120.9(6)
N4E C68E C67E 121.9(7)
C69E N4E C68E 119.2(8)
N4E C69E C70E 122.6(8)
C69E C70E C71E 118.1(7)
C67E C71E C70E 120.2(7)
C61E O7E C78E 115.5(6)
O7E C78E O8E 114.3(8)
C5E O8E C78E 119.3(6)
C73E C72E C4E 116.1(7)
C73E C72E C62E 112.6(6)
C4E C72E C62E 106.3(6)
C74E C73E C72E 112.6(7)
C73E C74E C75E 113.9(9)
C74E C75E C76E 112.6(11)
C75E C76E C77E 112.1(13)
C74F C75F C76F 112.3(10)
C77F C76F C75F 111.8(12)
C1SB N1S C1SA 52.8(18)
N1S C1SA C2SA 178(3)
N1S C1SB C2SB 165(2)
N2S C3S C4S 171(2)
C5SB N3S C5SA 41.0(17)
N3S C5SA C6SA 161(3)
N3S C5SB C6SB 155(4)
C7SB N4S C7SA 32(4)
N4S C7SA C8SA 169(2)
N4S C7SB C8SB 154(7)
N1O1 C1O1 C2O1 159(3)
N1O2 C1O2 C2O2 164(3)

loop_
_geom_bond_atom_site_label_1
_geom_bond_atom_site_label_2
_geom_bond_distance
O1 C1 1.351(5)
O1 C12 1.430(9)
C1 C2 1.3900
C1 C6 1.3900
C2 C3 1.3900
C2 C11 1.531(7)
C3 C4 1.3900
C4 C5 1.3900
C4 C7 1.545(7)
C5 C6 1.3900
C6 C71 1.531(7)
C7 C8B 1.533(9)
C7 C9A 1.535(9)
C7 C10A 1.537(9)
C7 C9B 1.538(8)
C7 C10B 1.542(9)
C7 C8A 1.548(9)
C11 C26 1.533(6)
C12 C13 1.552(9)
C13 O2 1.426(9)
O2 C14 1.358(7)
I1 C17 2.120(4)
F1 C15 1.384(5)
F2 C16 1.377(6)
F3 C18 1.381(5)
F4 C19 1.381(6)
C14 C15 1.3900
C14 C19 1.3900
C15 C16 1.3900
C16 C17 1.3900
C17 C18 1.3900
C18 C19 1.3900
O3 C21 1.370(5)
O3 C32 1.425(7)
C21 C22 1.3900
C21 C26 1.3900
C22 C23 1.3900
C22 C31 1.539(6)
C23 C24 1.3900
C24 C25 1.3900
C24 C27 1.547(7)
C25 C26 1.3900
C27 C29B 1.526(8)
C27 C28A 1.532(8)
C27 C30A 1.541(9)
C27 C28B 1.542(8)
C27 C30B 1.544(8)
C27 C29A 1.549(8)
C31 C46 1.534(6)
C32 C33 1.543(9)
C33 O4 1.461(8)
O4 C34 1.348(7)
I2 C37 2.091(4)
F5 C35 1.341(7)
F6 C36 1.338(6)
F7 C38 1.339(7)
F8 C39 1.341(7)
C34 C35 1.3900
C34 C39 1.3900
C35 C36 1.3900
C36 C37 1.3900
C37 C38 1.3900
C38 C39 1.3900
O5 C41 1.361(5)
O5 C52 1.404(9)
C41 C42 1.3900
C41 C46 1.3900
C42 C43 1.3900
C42 C51 1.538(7)
C43 C44 1.3900
C44 C45 1.3900
C44 C47 1.540(7)
C45 C46 1.3900
C47 C50A 1.524(8)
C47 C48B 1.528(8)
C47 C49B 1.531(8)
C47 C48A 1.531(8)
C47 C49A 1.550(8)
C47 C50B 1.556(8)
C51 C66 1.544(7)
C52 C53 1.554(9)
C53 O6 1.429(9)
O6 C54 1.331(7)
I3 C57 2.093(5)
F9 C55 1.299(6)
F10 C56 1.296(6)
F12 C59 1.294(6)
F11 C58 1.294(6)
C54 C55 1.3900
C54 C59 1.3900
C55 C56 1.3900
C56 C57 1.3900
C57 C58 1.3900
C58 C59 1.3900
O7 C61 1.368(4)
O7 C72B 1.437(9)
O7 C72C 1.438(9)
O7 C72A 1.438(8)
O7 C72D 1.446(9)
C61 C62 1.3900
C61 C66 1.3900
C62 C63 1.3900
C62 C71 1.533(7)
C63 C64 1.3900
C64 C65 1.3900
C64 C67 1.543(7)
C65 C66 1.3900
C67 C68A 1.529(8)
C67 C69B 1.538(9)
C67 C68B 1.539(8)
C67 C70B 1.541(8)
C67 C70A 1.543(8)
C67 C69A 1.543(9)
C72A C73A 1.543(9)
C73A O8A 1.447(9)
O8A C74A 1.358(7)
I4A C77A 2.093(5)
F13A C75A 1.343(7)
F14A C76A 1.337(7)
F15A C78A 1.345(7)
F16A C79A 1.331(8)
C74A C75A 1.3900
C74A C79A 1.3900
C75A C76A 1.3900
C76A C77A 1.3900
C77A C78A 1.3900
C78A C79A 1.3900
C72B C73B 1.537(9)
C73B O8B 1.4415
O8B C74B 1.373(4)
I4B C77B 2.103(4)
F13B C75B 1.340(4)
F14B C76B 1.342(4)
F15B C78B 1.340(4)
F16B C79B 1.340(4)
C74B C75B 1.3900
C74B C79B 1.3900
C75B C76B 1.3900
C76B C77B 1.3900
C77B C78B 1.3900
C78B C79B 1.3900
C72C C73C 1.537(9)
C73C O8C 1.446(9)
O8C C74C 1.365(7)
I4C C77C 2.100(5)
F13C C75C 1.337(6)
F14C C76C 1.337(6)
F15C C78C 1.336(6)
F16C C79C 1.341(7)
C74C C75C 1.3900
C74C C79C 1.3900
C75C C76C 1.3900
C76C C77C 1.3900
C77C C78C 1.3900
C78C C79C 1.3900
C72D C73D 1.539(9)
C73D O8D 1.438(9)
O8D C74D 1.367(7)
I4D C77D 2.101(5)
F13D C75D 1.341(6)
F14D C76D 1.342(6)
F15D C78D 1.339(6)
F16D C79D 1.343(7)
C74D C75D 1.3900
C74D C79D 1.3900
C75D C76D 1.3900
C76D C77D 1.3900
C77D C78D 1.3900
C78D C79D 1.3900
C1E O1E 1.386(6)
C1E C2E 1.3900
C1E C6E 1.3900
C2E C3E 1.3900
C2E C12E 1.519(10)
C3E C4E 1.3900
C4E C5E 1.3900
C4E C72E 1.562(10)
C5E O8E 1.383(6)
C5E C6E 1.3900
C6E C7E 1.493(7)
C7E C11E 1.374(6)
C7E C8E 1.398(7)
C8E N1E 1.336(7)
N1E C9E 1.335(7)
C9E C10E 1.396(8)
C10E C11E 1.388(8)
C12E C13E 1.535(6)
C12E C24E 1.543(9)
O1E C18E 1.407(7)
C18E O2E 1.407(7)
O2E C25E 1.382(6)
C13E C14E 1.530(6)
C14E C15E 1.530(9)
C15E C16E 1.531(9)
C16E C17E 1.533(10)
C15F C16F 1.534(9)
C16F C17F 1.534(9)
C21E O3E 1.374(5)
C21E C22E 1.3900
C21E C26E 1.3900
C22E C23E 1.3900
C22E C32E 1.582(9)
C23E C24E 1.3900
C24E C25E 1.3900
C25E C26E 1.3900
C26E C27E 1.485(9)
C27E C31E 1.385(8)
C27E C28E 1.384(7)
C28E N2E 1.357(8)
C29E N2E 1.333(8)
C29E C30E 1.378(8)
C30E C31E 1.388(8)
C32E C44E 1.463(10)
C32E C33E 1.527(6)
O3E C38E 1.396(7)
C38E O4E 1.408(7)
O4E C45E 1.375(6)
C33E C34E 1.533(7)
C34E C35E 1.514(8)
C35E C36E 1.509(9)
C36E C37E 1.520(9)
C34F C35F 1.529(9)
C35F C36F 1.531(10)
C36F C37F 1.530(10)
C41E O5E 1.383(6)
C41E C42E 1.3900
C41E C46E 1.3900
C42E C43E 1.3900
C42E C52E 1.582(11)
C43E C44E 1.3900
C44E C45E 1.3900
C45E C46E 1.3900
C46E C47E 1.525(7)
C47E C51E 1.379(6)
C47E C48E 1.387(7)
C48E N3E 1.336(7)
N3E C49E 1.346(7)
C49E C50E 1.391(8)
C50E C51E 1.386(7)
O5E C58E 1.413(7)
C58E O6E 1.405(7)
O6E C65E 1.378(6)
C52E C53E 1.532(8)
C52E C64E 1.545(10)
C53E C54E 1.522(9)
C53E C54F 1.67(3)
C54E C55E 1.533(9)
C55E C56E 1.525(9)
C56E C57E 1.529(9)
C54F C55F 1.66(3)
C55F C56F 1.533(9)
C56F C57F 1.536(10)
C61E O7E 1.385(5)
C61E C62E 1.3900
C61E C66E 1.3900
C62E C63E 1.3900
C62E C72E 1.569(8)
C63E C64E 1.3900
C64E C65E 1.3900
C65E C66E 1.3900
C66E C67E 1.525(8)
C67E C71E 1.382(8)
C67E C68E 1.388(7)
C68E N4E 1.351(8)
N4E C69E 1.331(8)
C69E C70E 1.382(8)
C70E C71E 1.388(8)
O7E C78E 1.394(7)
C78E O8E 1.436(11)
C72E C73E 1.535(6)
C73E C74E 1.521(8)
C74E C75E 1.526(9)
C75E C76E 1.526(9)
C76E C77E 1.532(10)
C74F C75F 1.523(9)
C75F C76F 1.527(9)
C76F C77F 1.525(10)
N1S C1SB 1.144(8)
N1S C1SA 1.146(8)
C1SA C2SA 1.430(8)
C1SB C2SB 1.441(9)
N2S C3S 1.128(7)
C3S C4S 1.448(8)
N3S C5SB 1.137(10)
N3S C5SA 1.147(8)
C5SA C6SA 1.444(7)
C5SB C6SB 1.49(2)
N4S C7SB 1.131(10)
N4S C7SA 1.136(8)
C7SA C8SA 1.440(7)
C7SB C8SB 1.50(5)
N1O1 C1O1 1.147(9)
C1O1 C2O1 1.454(9)
N1O2 C1O2 1.139(9)
C1O2 C2O2 1.448(9)

loop_
_geom_torsion_atom_site_label_1
_geom_torsion_atom_site_label_2
_geom_torsion_atom_site_label_3
_geom_torsion_atom_site_label_4
_geom_torsion
C12 O1 C1 C2 92.6(9)
C12 O1 C1 C6 -90.3(9)
O1 C1 C2 C3 177.1(6)
C6 C1 C2 C3 0.0
O1 C1 C2 C11 1.6(7)
C6 C1 C2 C11 -175.5(7)
C1 C2 C3 C4 0.0
C11 C2 C3 C4 175.7(7)
C2 C3 C4 C5 0.0
C2 C3 C4 C7 176.6(6)
C3 C4 C5 C6 0.0
C7 C4 C5 C6 -176.3(7)
C4 C5 C6 C1 0.0
C4 C5 C6 C71 -179.0(7)
O1 C1 C6 C5 -177.0(7)
C2 C1 C6 C5 0.0
O1 C1 C6 C71 2.0(8)
C2 C1 C6 C71 179.0(7)
C5 C4 C7 C8B -143.2(8)
C3 C4 C7 C8B 40.4(9)
C5 C4 C7 C9A -7.4(9)
C3 C4 C7 C9A 176.1(7)
C5 C4 C7 C10A 113.7(9)
C3 C4 C7 C10A -62.7(9)
C5 C4 C7 C9B -21.5(10)
C3 C4 C7 C9B 162.1(9)
C5 C4 C7 C10B 97.2(9)
C3 C4 C7 C10B -79.2(9)
C5 C4 C7 C8A -126.6(7)
C3 C4 C7 C8A 57.0(8)
C1 C2 C11 C26 83.1(8)
C3 C2 C11 C26 -92.5(7)
C1 O1 C12 C13 -174.2(8)
O1 C12 C13 O2 -147.2(10)
C12 C13 O2 C14 -100.7(10)
C13 O2 C14 C15 -123.7(7)
C13 O2 C14 C19 56.4(8)
O2 C14 C15 F1 0.10(19)
C19 C14 C15 F1 179.99(14)
O2 C14 C15 C16 -179.89(14)
C19 C14 C15 C16 0.0
F1 C15 C16 F2 0.03(19)
C14 C15 C16 F2 -179.98(14)
F1 C15 C16 C17 -179.99(14)
C14 C15 C16 C17 0.0
F2 C16 C17 C18 179.98(14)
C15 C16 C17 C18 0.0
F2 C16 C17 I1 -0.11(16)
C15 C16 C17 I1 179.91(8)
C16 C17 C18 F3 -179.96(14)
I1 C17 C18 F3 0.13(16)
C16 C17 C18 C19 0.0
I1 C17 C18 C19 -179.91(9)
F3 C18 C19 F4 -0.04(19)
C17 C18 C19 F4 180.00(14)
F3 C18 C19 C14 179.96(14)
C17 C18 C19 C14 0.0
O2 C14 C19 F4 -0.1(2)
C15 C14 C19 F4 180.00(14)
O2 C14 C19 C18 179.89(14)
C15 C14 C19 C18 0.0
C32 O3 C21 C22 89.9(8)
C32 O3 C21 C26 -81.8(8)
O3 C21 C22 C23 -171.8(5)
C26 C21 C22 C23 0.0
O3 C21 C22 C31 16.6(7)
C26 C21 C22 C31 -171.6(6)
C21 C22 C23 C24 0.0
C31 C22 C23 C24 172.0(6)
C22 C23 C24 C25 0.0
C22 C23 C24 C27 171.4(5)
C23 C24 C25 C26 0.0
C27 C24 C25 C26 -171.6(5)
C24 C25 C26 C21 0.0
C24 C25 C26 C11 -173.3(6)
O3 C21 C26 C25 171.6(5)
C22 C21 C26 C25 0.0
O3 C21 C26 C11 -15.4(7)
C22 C21 C26 C11 173.1(6)
C2 C11 C26 C25 69.2(8)
C2 C11 C26 C21 -104.0(7)
C23 C24 C27 C29B -88.3(7)
C25 C24 C27 C29B 83.2(8)
C23 C24 C27 C28A 9.7(8)
C25 C24 C27 C28A -178.8(7)
C23 C24 C27 C30A 131.7(6)
C25 C24 C27 C30A -56.8(7)
C23 C24 C27 C28B 32.9(8)
C25 C24 C27 C28B -155.5(7)
C23 C24 C27 C30B 152.1(6)
C25 C24 C27 C30B -36.4(7)
C23 C24 C27 C29A -109.9(8)
C25 C24 C27 C29A 61.6(8)
C21 C22 C31 C46 95.6(8)
C23 C22 C31 C46 -76.2(8)
C21 O3 C32 C33 -174.6(10)
O3 C32 C33 O4 170.0(9)
C32 C33 O4 C34 -174.6(8)
C33 O4 C34 C35 135.6(7)
C33 O4 C34 C39 -44.5(8)
O4 C34 C35 F5 -0.09(19)
C39 C34 C35 F5 180.00(14)
O4 C34 C35 C36 179.91(13)
C39 C34 C35 C36 0.0
F5 C35 C36 F6 -0.01(19)
C34 C35 C36 F6 179.99(14)
F5 C35 C36 C37 180.00(14)
C34 C35 C36 C37 0.0
F6 C36 C37 C38 -179.99(14)
C35 C36 C37 C38 0.0
F6 C36 C37 I2 0.05(15)
C35 C36 C37 I2 -179.96(8)
C36 C37 C38 F7 179.96(14)
I2 C37 C38 F7 -0.08(15)
C36 C37 C38 C39 0.0
I2 C37 C38 C39 179.96(8)
F7 C38 C39 F8 0.06(19)
C37 C38 C39 F8 -179.98(14)
F7 C38 C39 C34 -179.96(14)
C37 C38 C39 C34 0.0
O4 C34 C39 F8 0.07(19)
C35 C34 C39 F8 179.98(14)
O4 C34 C39 C38 -179.91(14)
C35 C34 C39 C38 0.0
C52 O5 C41 C42 114.7(6)
C52 O5 C41 C46 -72.7(7)
O5 C41 C42 C43 172.6(6)
C46 C41 C42 C43 0.0
O5 C41 C42 C51 2.1(6)
C46 C41 C42 C51 -170.5(6)
C41 C42 C43 C44 0.0
C51 C42 C43 C44 169.8(6)
C42 C43 C44 C45 0.0
C42 C43 C44 C47 176.6(6)
C43 C44 C45 C46 0.0
C47 C44 C45 C46 -176.5(6)
C44 C45 C46 C41 0.0
C44 C45 C46 C31 -174.2(6)
O5 C41 C46 C45 -172.7(6)
C42 C41 C46 C45 0.0
O5 C41 C46 C31 1.1(7)
C42 C41 C46 C31 173.8(6)
C22 C31 C46 C45 84.8(7)
C22 C31 C46 C41 -89.2(8)
C43 C44 C47 C50A -107.1(8)
C45 C44 C47 C50A 69.5(9)
C43 C44 C47 C48B 38.8(8)
C45 C44 C47 C48B -144.7(7)
C43 C44 C47 C49B 161.8(8)
C45 C44 C47 C49B -21.7(9)
C43 C44 C47 C48A 15.4(8)
C45 C44 C47 C48A -168.0(7)
C43 C44 C47 C49A 134.1(9)
C45 C44 C47 C49A -49.3(9)
C43 C44 C47 C50B -79.4(8)
C45 C44 C47 C50B 97.1(8)
C41 C42 C51 C66 97.9(7)
C43 C42 C51 C66 -72.3(8)
C41 O5 C52 C53 -117.6(9)
O5 C52 C53 O6 176.5(9)
C52 C53 O6 C54 162.7(7)
C53 O6 C54 C55 66.6(8)
C53 O6 C54 C59 -113.6(8)
O6 C54 C55 F9 -0.37(19)
C59 C54 C55 F9 179.86(14)
O6 C54 C55 C56 179.78(13)
C59 C54 C55 C56 0.0
F9 C55 C56 F10 0.23(19)
C54 C55 C56 F10 -179.92(14)
F9 C55 C56 C57 -179.86(14)
C54 C55 C56 C57 0.0
F10 C56 C57 C58 179.92(14)
C55 C56 C57 C58 0.0
F10 C56 C57 I3 -0.01(15)
C55 C56 C57 I3 -179.93(8)
C56 C57 C58 F11 179.97(14)
I3 C57 C58 F11 -0.10(15)
C56 C57 C58 C59 0.0
I3 C57 C58 C59 179.93(8)
F11 C58 C59 F12 -0.01(19)
C57 C58 C59 F12 179.97(14)
F11 C58 C59 C54 -179.97(14)
C57 C58 C59 C54 0.0
O6 C54 C59 F12 0.26(19)
C55 C54 C59 F12 -179.97(14)
O6 C54 C59 C58 -179.77(14)
C55 C54 C59 C58 0.0
C72B O7 C61 C62 86.9(9)
C72C O7 C61 C62 85.2(10)
C72A O7 C61 C62 122.4(12)
C72D O7 C61 C62 89.4(8)
C72B O7 C61 C66 -84.5(9)
C72C O7 C61 C66 -86.1(10)
C72A O7 C61 C66 -49.0(13)
C72D O7 C61 C66 -81.9(9)
O7 C61 C62 C63 -171.3(5)
C66 C61 C62 C63 0.0
O7 C61 C62 C71 18.2(8)
C66 C61 C62 C71 -170.6(8)
C61 C62 C63 C64 0.0
C71 C62 C63 C64 171.0(7)
C62 C63 C64 C65 0.0
C62 C63 C64 C67 171.2(5)
C63 C64 C65 C66 0.0
C67 C64 C65 C66 -171.5(5)
C64 C65 C66 C61 0.0
C64 C65 C66 C51 -167.8(7)
O7 C61 C66 C65 171.4(5)
C62 C61 C66 C65 0.0
O7 C61 C66 C51 -20.9(7)
C62 C61 C66 C51 167.7(7)
C42 C51 C66 C65 64.8(8)
C42 C51 C66 C61 -103.0(8)
C63 C64 C67 C68A 17.1(9)
C65 C64 C67 C68A -171.5(8)
C63 C64 C67 C69B 123.3(7)
C65 C64 C67 C69B -65.3(8)
C63 C64 C67 C68B 2.6(9)
C65 C64 C67 C68B 174.0(8)
C63 C64 C67 C70B -116.7(9)
C65 C64 C67 C70B 54.6(9)
C63 C64 C67 C70A -103.1(8)
C65 C64 C67 C70A 68.2(9)
C63 C64 C67 C69A 138.8(7)
C65 C64 C67 C69A -49.8(8)
C5 C6 C71 C62 98.6(9)
C1 C6 C71 C62 -80.4(10)
C63 C62 C71 C6 -76.1(10)
C61 C62 C71 C6 94.7(10)
C61 O7 C72A C73A -166.0(12)
C72B O7 C72A C73A -96(2)
C72C O7 C72A C73A -81.4(16)
C72D O7 C72A C73A -53(2)
O7 C72A C73A O8A 117.3(15)
C72A C73A O8A C74A 167.9(8)
C73A O8A C74A C75A 158.5(7)
C73A O8A C74A C79A -21.5(7)
O8A C74A C75A F13A -0.02(19)
C79A C74A C75A F13A 180.00(14)
O8A C74A C75A C76A 179.98(14)
C79A C74A C75A C76A 0.0
F13A C75A C76A F14A -0.01(19)
C74A C75A C76A F14A 179.99(14)
F13A C75A C76A C77A 180.00(14)
C74A C75A C76A C77A 0.0
F14A C76A C77A C78A -179.99(14)
C75A C76A C77A C78A 0.0
F14A C76A C77A I4A 0.02(16)
C75A C76A C77A I4A -179.99(9)
C76A C77A C78A F15A 179.98(14)
I4A C77A C78A F15A -0.04(16)
C76A C77A C78A C79A 0.0
I4A C77A C78A C79A 179.99(9)
F15A C78A C79A F16A 0.0(2)
C77A C78A C79A F16A -179.99(14)
F15A C78A C79A C74A -179.98(14)
C77A C78A C79A C74A 0.0
O8A C74A C79A F16A 0.0(2)
C75A C74A C79A F16A 179.99(14)
O8A C74A C79A C78A -179.98(14)
C75A C74A C79A C78A 0.0
C61 O7 C72B C73B 148.1(12)
C72C O7 C72B C73B -43(6)
C72A O7 C72B C73B 30.2(9)
C72D O7 C72B C73B -26.6(13)
O7 C72B C73B O8B 142.3(11)
C72B C73B O8B C74B -95.2(6)
C73B O8B C74B C75B -111.25(10)
C73B O8B C74B C79B 68.74(10)
O8B C74B C75B F13B -0.01(8)
C79B C74B C75B F13B 180.00(10)
O8B C74B C75B C76B 179.99(9)
C79B C74B C75B C76B 0.0
F13B C75B C76B F14B 0.00(7)
C74B C75B C76B F14B 180.00(10)
F13B C75B C76B C77B 180.00(10)
C74B C75B C76B C77B 0.0
F14B C76B C77B C78B 180.00(10)
C75B C76B C77B C78B 0.0
F14B C76B C77B I4B 0.01(7)
C75B C76B C77B I4B 180.00(7)
C76B C77B C78B F15B 180.00(9)
I4B C77B C78B F15B -0.01(7)
C76B C77B C78B C79B 0.0
I4B C77B C78B C79B 180.00(7)
F15B C78B C79B F16B 0.00(7)
C77B C78B C79B F16B 179.99(10)
F15B C78B C79B C74B 180.00(9)
C77B C78B C79B C74B 0.0
O8B C74B C79B F16B 0.01(7)
C75B C74B C79B F16B -179.99(10)
O8B C74B C79B C78B -179.99(9)
C75B C74B C79B C78B 0.0
C61 O7 C72C C73C -170.5(11)
C72B O7 C72C C73C 179(100)
C72A O7 C72C C73C 82.8(15)
C72D O7 C72C C73C 23(3)
O7 C72C C73C O8C -117.2(14)
C72C C73C O8C C74C -170.4(10)
C73C O8C C74C C75C 19.1(10)
C73C O8C C74C C79C -160.9(9)
O8C C74C C75C F13C 0.0(2)
C79C C74C C75C F13C -179.99(14)
O8C C74C C75C C76C 180.00(14)
C79C C74C C75C C76C 0.0
F13C C75C C76C F14C 0.0(2)
C74C C75C C76C F14C 180.00(14)
F13C C75C C76C C77C 179.99(14)
C74C C75C C76C C77C 0.0
F14C C76C C77C C78C 180.00(14)
C75C C76C C77C C78C 0.0
F14C C76C C77C I4C -0.01(17)
C75C C76C C77C I4C 179.99(9)
C76C C77C C78C F15C 180.00(15)
I4C C77C C78C F15C 0.01(17)
C76C C77C C78C C79C 0.0
I4C C77C C78C C79C -179.99(9)
F15C C78C C79C F16C 0.0(2)
C77C C78C C79C F16C 179.99(14)
F15C C78C C79C C74C 180.00(14)
C77C C78C C79C C74C 0.0
O8C C74C C79C F16C 0.0(2)
C75C C74C C79C F16C 180.00(15)
O8C C74C C79C C78C 180.00(14)
C75C C74C C79C C78C 0.0
C61 O7 C72D C73D -57.0(14)
C72B O7 C72D C73D -51(2)
C72C O7 C72D C73D -42(3)
C72A O7 C72D C73D -138(3)
O7 C72D C73D O8D -87.9(19)
C72D C73D O8D C74D -67.6(18)
C73D O8D C74D C75D -11.2(9)
C73D O8D C74D C79D 168.8(9)
O8D C74D C75D F13D 0.0(2)
C79D C74D C75D F13D -179.98(14)
O8D C74D C75D C76D -179.98(14)
C79D C74D C75D C76D 0.0
F13D C75D C76D F14D 0.0(2)
C74D C75D C76D F14D 180.00(14)
F13D C75D C76D C77D 179.98(14)
C74D C75D C76D C77D 0.0
F14D C76D C77D C78D 180.00(14)
C75D C76D C77D C78D 0.0
F14D C76D C77D I4D 0.00(17)
C75D C76D C77D I4D 179.99(9)
C76D C77D C78D F15D -179.99(14)
I4D C77D C78D F15D 0.01(17)
C76D C77D C78D C79D 0.0
I4D C77D C78D C79D -179.99(9)
F15D C78D C79D F16D 0.0(2)
C77D C78D C79D F16D -179.99(15)
F15D C78D C79D C74D 179.99(14)
C77D C78D C79D C74D 0.0
O8D C74D C79D F16D 0.0(2)
C75D C74D C79D F16D 179.99(14)
O8D C74D C79D C78D 179.98(14)
C75D C74D C79D C78D 0.0
O1E C1E C2E C3E 175.0(5)
C6E C1E C2E C3E 0.0
O1E C1E C2E C12E -9.2(6)
C6E C1E C2E C12E 175.8(6)
C1E C2E C3E C4E 0.0
C12E C2E C3E C4E -175.9(6)
C2E C3E C4E C5E 0.0
C2E C3E C4E C72E 179.2(5)
C3E C4E C5E O8E -177.8(6)
C72E C4E C5E O8E 3.0(6)
C3E C4E C5E C6E 0.0
C72E C4E C5E C6E -179.2(5)
O8E C5E C6E C1E 177.8(6)
C4E C5E C6E C1E 0.0
O8E C5E C6E C7E 0.8(5)
C4E C5E C6E C7E -177.0(5)
O1E C1E C6E C5E -174.9(5)
C2E C1E C6E C5E 0.0
O1E C1E C6E C7E 2.2(6)
C2E C1E C6E C7E 177.1(5)
C5E C6E C7E C11E 115.3(4)
C1E C6E C7E C11E -61.8(6)
C5E C6E C7E C8E -66.4(4)
C1E C6E C7E C8E 116.6(4)
C11E C7E C8E N1E 0.2(3)
C6E C7E C8E N1E -178.2(4)
C7E C8E N1E C9E 0.0(3)
C8E N1E C9E C10E 0.1(6)
N1E C9E C10E C11E -0.4(8)
C8E C7E C11E C10E -0.4(6)
C6E C7E C11E C10E 178.0(5)
C9E C10E C11E C7E 0.5(7)
C1E C2E C12E C13E 150.0(5)
C3E C2E C12E C13E -34.1(7)
C1E C2E C12E C24E -81.2(7)
C3E C2E C12E C24E 94.7(6)
C2E C1E O1E C18E 84.8(7)
C6E C1E O1E C18E -100.3(7)
C1E O1E C18E O2E -95.3(9)
O1E C18E O2E C25E 95.1(9)
C2E C12E C13E C14E -168.4(6)
C24E C12E C13E C14E 64.3(8)
C12E C13E C14E C15E 162.2(7)
C13E C14E C15E C16E 78.4(16)
C14E C15E C16E C17E 87(4)
O3E C21E C22E C23E -177.9(6)
C26E C21E C22E C23E 0.0
O3E C21E C22E C32E 0.0(7)
C26E C21E C22E C32E 177.9(6)
C21E C22E C23E C24E 0.0
C32E C22E C23E C24E -177.8(7)
C22E C23E C24E C25E 0.0
C22E C23E C24E C12E 176.5(6)
C2E C12E C24E C25E 85.5(7)
C13E C12E C24E C25E -143.5(5)
C2E C12E C24E C23E -90.9(6)
C13E C12E C24E C23E 40.0(8)
C18E O2E C25E C26E 98.9(7)
C18E O2E C25E C24E -78.9(8)
C23E C24E C25E O2E 177.8(7)
C12E C24E C25E O2E 1.3(7)
C23E C24E C25E C26E 0.0
C12E C24E C25E C26E -176.5(6)
O2E C25E C26E C21E -177.8(7)
C24E C25E C26E C21E 0.0
O2E C25E C26E C27E 13.6(6)
C24E C25E C26E C27E -168.6(6)
O3E C21E C26E C25E 178.0(5)
C22E C21E C26E C25E 0.0
O3E C21E C26E C27E -13.7(6)
C22E C21E C26E C27E 168.3(6)
C25E C26E C27E C31E 105.0(5)
C21E C26E C27E C31E -63.5(6)
C25E C26E C27E C28E -75.5(4)
C21E C26E C27E C28E 115.9(4)
C31E C27E C28E N2E 0.1(3)
C26E C27E C28E N2E -179.4(4)
C30E C29E N2E C28E 0.0(6)
C27E C28E N2E C29E 0.0(3)
N2E C29E C30E C31E -0.1(8)
C28E C27E C31E C30E -0.1(6)
C26E C27E C31E C30E 179.3(5)
C29E C30E C31E C27E 0.2(7)
C21E C22E C32E C44E -88.1(7)
C23E C22E C32E C44E 89.8(6)
C21E C22E C32E C33E 140.8(6)
C23E C22E C32E C33E -41.4(9)
C22E C21E O3E C38E 76.4(8)
C26E C21E O3E C38E -101.6(7)
C21E O3E C38E O4E -91.8(10)
O3E C38E O4E C45E 91.0(11)
C44E C32E C33E C34E 66.2(11)
C22E C32E C33E C34E -168.9(8)
C32E C33E C34E C35E 178.0(9)
C33E C34E C35E C36E 55.7(14)
C34E C35E C36E C37E 75.5(18)
C34F C35F C36F C37F 145(10)
O5E C41E C42E C43E 176.3(5)
C46E C41E C42E C43E 0.0
O5E C41E C42E C52E -8.6(6)
C46E C41E C42E C52E 175.2(6)
C41E C42E C43E C44E 0.0
C52E C42E C43E C44E -174.9(6)
C42E C43E C44E C45E 0.0
C42E C43E C44E C32E -177.4(6)
C33E C32E C44E C43E 29.3(9)
C22E C32E C44E C43E -95.9(6)
C33E C32E C44E C45E -148.1(6)
C22E C32E C44E C45E 86.8(7)
C38E O4E C45E C46E 106.8(8)
C38E O4E C45E C44E -76.5(8)
C43E C44E C45E O4E -176.6(6)
C32E C44E C45E O4E 0.7(6)
C43E C44E C45E C46E 0.0
C32E C44E C45E C46E 177.3(6)
O4E C45E C46E C41E 176.6(6)
C44E C45E C46E C41E 0.0
O4E C45E C46E C47E -3.3(6)
C44E C45E C46E C47E -180.0(5)
O5E C41E C46E C45E -176.3(5)
C42E C41E C46E C45E 0.0
O5E C41E C46E C47E 3.7(6)
C42E C41E C46E C47E 180.0(5)
C45E C46E C47E C51E 119.5(4)
C41E C46E C47E C51E -60.4(5)
C45E C46E C47E C48E -61.5(4)
C41E C46E C47E C48E 118.5(4)
C51E C47E C48E N3E 0.2(3)
C46E C47E C48E N3E -178.8(4)
C47E C48E N3E C49E -0.3(3)
C48E N3E C49E C50E 1.0(6)
N3E C49E C50E C51E -1.6(8)
C48E C47E C51E C50E -0.8(6)
C46E C47E C51E C50E 178.2(5)
C49E C50E C51E C47E 1.5(7)
C42E C41E O5E C58E 88.2(7)
C46E C41E O5E C58E -95.5(7)
C41E O5E C58E O6E -92.7(9)
O5E C58E O6E C65E 86.4(9)
C43E C42E C52E C53E -33.8(8)
C41E C42E C52E C53E 151.2(5)
C43E C42E C52E C64E 92.4(6)
C41E C42E C52E C64E -82.6(6)
C64E C52E C53E C54E 58.5(10)
C42E C52E C53E C54E 178.4(7)
C64E C52E C53E C54F 68.4(13)
C42E C52E C53E C54F -171.6(11)
C52E C53E C54E C55E -175.7(8)
C54F C53E C54E C55E 139(5)
C53E C54E C55E C56E 171.5(10)
C54E C55E C56E C57E 55(2)
C54E C53E C54F C55F -53(4)
C52E C53E C54F C55F 168.7(11)
C53E C54F C55F C56F 51(3)
C54F C55F C56F C57F -143(3)
O7E C61E C62E C63E 177.9(5)
C66E C61E C62E C63E 0.0
O7E C61E C62E C72E -1.9(7)
C66E C61E C62E C72E -179.7(7)
C61E C62E C63E C64E 0.0
C72E C62E C63E C64E 179.7(7)
C62E C63E C64E C65E 0.0
C62E C63E C64E C52E -179.7(6)
C53E C52E C64E C65E -149.6(6)
C42E C52E C64E C65E 87.6(6)
C53E C52E C64E C63E 30.1(10)
C42E C52E C64E C63E -92.7(6)
C58E O6E C65E C64E -77.7(8)
C58E O6E C65E C66E 104.1(7)
C63E C64E C65E O6E -178.1(7)
C52E C64E C65E O6E 1.5(7)
C63E C64E C65E C66E 0.0
C52E C64E C65E C66E 179.7(7)
O6E C65E C66E C61E 178.2(7)
C64E C65E C66E C61E 0.0
O6E C65E C66E C67E 2.1(6)
C64E C65E C66E C67E -176.1(6)
O7E C61E C66E C65E -177.9(5)
C62E C61E C66E C65E 0.0
O7E C61E C66E C67E -1.8(6)
C62E C61E C66E C67E 176.1(6)
C65E C66E C67E C71E 111.9(4)
C61E C66E C67E C71E -64.2(6)
C65E C66E C67E C68E -71.4(4)
C61E C66E C67E C68E 112.5(4)
C71E C67E C68E N4E 0.2(3)
C66E C67E C68E N4E -176.7(4)
C67E C68E N4E C69E 0.0(3)
C68E N4E C69E C70E 0.0(6)
N4E C69E C70E C71E -0.2(8)
C68E C67E C71E C70E -0.4(6)
C66E C67E C71E C70E 176.5(5)
C69E C70E C71E C67E 0.4(7)
C62E C61E O7E C78E 81.0(8)
C66E C61E O7E C78E -101.1(8)
C61E O7E C78E O8E -92.8(9)
C6E C5E O8E C78E 103.7(7)
C4E C5E O8E C78E -78.5(8)
O7E C78E O8E C5E 91.9(9)
C3E C4E C72E C73E 31.0(8)
C5E C4E C72E C73E -149.7(6)
C3E C4E C72E C62E -95.1(6)
C5E C4E C72E C62E 84.2(7)
C63E C62E C72E C73E -35.0(9)
C61E C62E C72E C73E 144.7(7)
C63E C62E C72E C4E 93.2(6)
C61E C62E C72E C4E -87.1(7)
C4E C72E C73E C74E 61.9(14)
C62E C72E C73E C74E -175.2(12)
C72E C73E C74E C75E -167.3(15)
C73E C74E C75E C76E 2(3)
C74E C75E C76E C77E -123(3)
C74F C75F C76F C77F 56(2)
C1SB N1S C1SA C2SA -35(35)
C1SA N1S C1SB C2SB 135(13)
C5SB N3S C5SA C6SA 47(6)
C5SA N3S C5SB C6SB 71(6)
C7SB N4S C7SA C8SA -105(22)
C7SA N4S C7SB C8SB 166(17)
